data_7118719
loop_
_publ_author_name
'Chandramouli, Nagula'
'Ferrand, Yann'
'Kauffmann, Brice'
'Huc, Ivan'

_publ_section_title
;
 Citric acid encapsulation by a double helical foldamer in competitive
 solvents.
;
_journal_issue 20
_journal_name_full 'Chemical communications (Cambridge, England)'
_journal_page_first 3939
_journal_page_last 3942
_journal_paper_doi 10.1039/c6cc00190d
_journal_volume 52
_journal_year 2016
_chemical_formula_sum 'C105 H109.5 N21 O21 S0.5'
_chemical_formula_weight 2017.66
_chemical_properties_physical 'Air-sensitive, Heat-sensitive, X-ray sensitive'
_space_group_crystal_system monoclinic
_space_group_IT_number 14
_space_group_name_Hall '-P 2ybc'
_space_group_name_H-M_alt 'P 1 21/c 1'
_symmetry_space_group_name_Hall '-P 2ybc'
_symmetry_space_group_name_H-M 'P 1 21/c 1'
_atom_sites_solution_hydrogens geom
_audit_creation_method SHELXL-2014/7
_audit_update_record
;
2016-01-07 deposited with the CCDC.
2016-02-05 downloaded from the CCDC.
;
_cell_angle_alpha 90
_cell_angle_beta 113.63(3)
_cell_angle_gamma 90
_cell_formula_units_Z 8
_cell_length_a 34.596(7)
_cell_length_b 23.529(5)
_cell_length_c 32.903(7)
_cell_measurement_reflns_used 153923
_cell_measurement_temperature 150(2)
_cell_measurement_theta_max 24.305
_cell_measurement_theta_min 0.789
_cell_volume 24538(11)
_computing_cell_refinement 'XDS package'
_computing_data_collection 'MX Cube'
_computing_data_reduction 'XDS package'
_computing_molecular_graphics SHELXLE
_computing_structure_refinement 'SHELXL-2014/7 (Sheldrick, 2014)'
_computing_structure_solution SHELXD
_diffrn_ambient_temperature 150(2)
_diffrn_measured_fraction_theta_full 0.996
_diffrn_measured_fraction_theta_max 0.996
_diffrn_measurement_device_type 'ADSC Q315r CCD detector'
_diffrn_measurement_method 'phi scan'
_diffrn_radiation_type 'synchrotron radiation'
_diffrn_radiation_wavelength 0.8726
_diffrn_reflns_av_R_equivalents 0.1481
_diffrn_reflns_av_unetI/netI 0.0802
_diffrn_reflns_laue_measured_fraction_full 0.996
_diffrn_reflns_laue_measured_fraction_max 0.996
_diffrn_reflns_limit_h_max 32
_diffrn_reflns_limit_h_min -32
_diffrn_reflns_limit_k_max 22
_diffrn_reflns_limit_k_min -22
_diffrn_reflns_limit_l_max 31
_diffrn_reflns_limit_l_min -31
_diffrn_reflns_number 153923
_diffrn_reflns_point_group_measured_fraction_full 0.996
_diffrn_reflns_point_group_measured_fraction_max 0.996
_diffrn_reflns_theta_full 24.305
_diffrn_reflns_theta_max 24.305
_diffrn_reflns_theta_min 0.789
_diffrn_source 'Beamline FIPBM30 A ESRF'
_exptl_absorpt_coefficient_mu 0.139
_exptl_absorpt_correction_type none
_exptl_crystal_colour yellow
_exptl_crystal_density_diffrn 1.092
_exptl_crystal_description plate
_exptl_crystal_F_000 8500
_exptl_crystal_recrystallization_method 'Re-crystallisation from solvent: Chloroform nHexane'
_exptl_crystal_size_max 0.2
_exptl_crystal_size_mid 0.2
_exptl_crystal_size_min 0.01
_refine_diff_density_max 0.824
_refine_diff_density_min -0.452
_refine_diff_density_rms 0.090
_refine_ls_extinction_method none
_refine_ls_goodness_of_fit_ref 1.728
_refine_ls_hydrogen_treatment constr
_refine_ls_matrix_type full
_refine_ls_number_parameters 2406
_refine_ls_number_reflns 21483
_refine_ls_number_restraints 148
_refine_ls_restrained_S_all 1.735
_refine_ls_R_factor_all 0.2212
_refine_ls_R_factor_gt 0.1705
_refine_ls_shift/su_max 2.938
_refine_ls_shift/su_mean 0.033
_refine_ls_structure_factor_coef Fsqd
_refine_ls_weighting_details 'w=1/[\s^2^(Fo^2^)+(0.2000P)^2^] where P=(Fo^2^+2Fc^2^)/3'
_refine_ls_weighting_scheme calc
_refine_ls_wR_factor_gt 0.4358
_refine_ls_wR_factor_ref 0.4705
_reflns_Friedel_coverage 0.000
_reflns_number_gt 12465
_reflns_number_total 21483
_reflns_threshold_expression 'I > 2\s(I)'
_cod_data_source_file c6cc00190d2.cif
_cod_data_source_block anis
_cod_depositor_comments 'Adding full bibliography for 7118719--7118720.cif.'
_cod_original_cell_volume 24537(10)
_cod_database_code 7118719
_shelx_shelxl_version_number 2014/7
_shelx_space_group_comment
;
The symmetry employed for this shelxl refinement is uniquely defined
by the following loop, which should always be used as a source of
symmetry information in preference to the above space-group names.
They are only intended as comments.
;

loop_
_space_group_symop_operation_xyz
'x, y, z'
'-x, y+1/2, -z+1/2'
'-x, -y, -z'
'x, -y-1/2, z-1/2'

loop_
_atom_site_label
_atom_site_type_symbol
_atom_site_fract_x
_atom_site_fract_y
_atom_site_fract_z
_atom_site_U_iso_or_equiv
_atom_site_adp_type
_atom_site_occupancy
_atom_site_site_symmetry_order
_atom_site_calc_flag
_atom_site_refinement_flags_posn
_atom_site_refinement_flags_adp
O3A O 0.24839(17) 0.4348(2) 1.05528(17) 0.0815(17) Uani 1 1 d . .
O9 O 0.1926(3) 0.4551(5) 0.9889(3) 0.187(4) Uani 1 1 d . .
O3B O 0.1946(5) 0.3801(8) 1.0047(8) 0.356(13) Uani 1 1 d . .
O1A O 0.2094(3) 0.4401(4) 1.0991(3) 0.180(4) Uani 1 1 d . .
O2A O 0.2418(4) 0.3345(5) 1.0632(4) 0.206(4) Uani 1 1 d . .
C1_1 C 0.6283(6) 0.4693(7) 0.1766(6) 0.151(5) Uani 1 1 d . .
C2_1 C 0.6215(6) 0.4141(9) 0.1835(6) 0.191(7) Uani 1 1 d . .
H2_1 H 0.5980 0.3950 0.1636 0.230 Uiso 1 1 calc R U
C3_1 C 0.6526(7) 0.3842(8) 0.2238(7) 0.197(7) Uani 1 1 d . .
H3_1 H 0.6489 0.3462 0.2293 0.237 Uiso 1 1 calc R U
C4_1 C 0.6871(6) 0.4150(8) 0.2525(6) 0.179(7) Uani 1 1 d . .
H4_1 H 0.7069 0.3975 0.2776 0.214 Uiso 1 1 calc R U
C5_1 C 0.6922(5) 0.4731(7) 0.2437(6) 0.138(4) Uani 1 1 d . .
C6_1 C 0.6638(5) 0.5001(7) 0.2037(5) 0.122(4) Uani 1 1 d . .
N7_1 N 0.6707(3) 0.5543(5) 0.1916(3) 0.107(3) Uani 1 1 d . .
C8_1 C 0.7038(4) 0.5814(5) 0.2190(4) 0.095(3) Uani 1 1 d . .
C9_1 C 0.7330(3) 0.5594(5) 0.2613(4) 0.099(3) Uani 1 1 d . .
H10_1 H 0.7556 0.5811 0.2801 0.118 Uiso 1 1 calc R U
C10_1 C 0.7262(5) 0.5058(6) 0.2726(4) 0.109(4) Uani 1 1 d . .
O1_2 O 0.7522(3) 0.4788(3) 0.3091(3) 0.122(2) Uani 1 1 d D .
C2_2 C 0.7854(4) 0.5120(5) 0.3432(5) 0.128(4) Uani 1 1 d D .
H31_2 H 0.7736 0.5460 0.3504 0.153 Uiso 1 1 calc R U
H32_2 H 0.8068 0.5231 0.3328 0.153 Uiso 1 1 calc R U
C3_2 C 0.8038(6) 0.4748(7) 0.3827(5) 0.150(5) Uani 1 1 d . .
H38_2 H 0.8162 0.4410 0.3752 0.180 Uiso 1 1 calc R U
C4_2 C 0.8373(6) 0.5090(7) 0.4162(5) 0.185(7) Uani 1 1 d . .
H2M_2 H 0.8571 0.5213 0.4044 0.278 Uiso 1 1 calc R U
H2N_2 H 0.8516 0.4863 0.4422 0.278 Uiso 1 1 calc R U
H2O_2 H 0.8249 0.5415 0.4240 0.278 Uiso 1 1 calc R U
C5_2 C 0.7718(7) 0.4575(7) 0.4006(6) 0.203(8) Uani 1 1 d . .
H2J_2 H 0.7567 0.4904 0.4034 0.304 Uiso 1 1 calc R U
H2K_2 H 0.7859 0.4400 0.4291 0.304 Uiso 1 1 calc R U
H2L_2 H 0.7523 0.4309 0.3806 0.304 Uiso 1 1 calc R U
C1_3 C 0.68066(16) 0.7108(3) 0.14637(17) 0.090(3) Uani 1 1 d G .
C2_3 C 0.69789(17) 0.7595(3) 0.17082(17) 0.094(3) Uani 1 1 d G .
H6_3 H 0.7154 0.7566 0.2008 0.113 Uiso 1 1 calc R U
C3_3 C 0.68900(19) 0.8125(3) 0.1505(2) 0.097(3) Uani 1 1 d G .
H5_3 H 0.7005 0.8451 0.1668 0.116 Uiso 1 1 calc R U
C4_3 C 0.6629(2) 0.8167(2) 0.1057(2) 0.101(3) Uani 1 1 d G .
H1_3 H 0.6569 0.8522 0.0920 0.122 Uiso 1 1 calc R U
C5_3 C 0.64564(15) 0.76802(19) 0.08121(17) 0.093(3) Uani 1 1 d G .
C6_3 C 0.65453(13) 0.71504(19) 0.10157(16) 0.092(3) Uani 1 1 d G .
N7_3 N 0.63730(18) 0.6663(2) 0.0771(2) 0.102(3) Uani 1 1 d G .
C8_3 C 0.61117(18) 0.6706(3) 0.0323(2) 0.102(3) Uani 1 1 d G .
C9_3 C 0.60228(18) 0.7236(3) 0.01195(16) 0.108(3) Uani 1 1 d G .
H11_3 H 0.5848 0.7264 -0.0180 0.130 Uiso 1 1 calc R U
C10_3 C 0.61952(19) 0.7723(3) 0.03640(18) 0.102(3) Uani 1 1 d G .
O1_4 O 0.6116(2) 0.8255(3) 0.0177(2) 0.111(2) Uani 1 1 d D .
C2_4 C 0.5817(4) 0.8326(5) -0.0280(3) 0.110(3) Uani 1 1 d D .
H2Z_4 H 0.5554 0.8133 -0.0328 0.133 Uiso 1 1 calc R U
H30_4 H 0.5931 0.8168 -0.0481 0.133 Uiso 1 1 calc R U
C3_4 C 0.5742(4) 0.8964(6) -0.0358(4) 0.125(4) Uani 1 1 d . .
H37_4 H 0.6014 0.9153 -0.0288 0.150 Uiso 1 1 calc R U
C4_4 C 0.5536(5) 0.9215(5) -0.0080(5) 0.152(5) Uani 1 1 d . .
H2D_4 H 0.5287 0.9003 -0.0120 0.228 Uiso 1 1 calc R U
H2E_4 H 0.5461 0.9603 -0.0167 0.228 Uiso 1 1 calc R U
H2F_4 H 0.5728 0.9202 0.0227 0.228 Uiso 1 1 calc R U
C5_4 C 0.5452(4) 0.9033(6) -0.0891(5) 0.158(5) Uani 1 1 d . .
H2G_4 H 0.5602 0.8885 -0.1057 0.238 Uiso 1 1 calc R U
H2H_4 H 0.5390 0.9428 -0.0961 0.238 Uiso 1 1 calc R U
H2I_4 H 0.5193 0.8827 -0.0966 0.238 Uiso 1 1 calc R U
C1_5 C 0.5774(2) 0.5181(2) 0.0132(2) 0.097(3) Uani 1 1 d G .
C2_5 C 0.5387(2) 0.5174(4) -0.0230(2) 0.111(3) Uani 1 1 d G .
H9_5 H 0.5260 0.5514 -0.0361 0.133 Uiso 1 1 calc R U
C3_5 C 0.51883(19) 0.4660(4) -0.0395(2) 0.122(4) Uani 1 1 d G .
H8_5 H 0.4929 0.4656 -0.0637 0.146 Uiso 1 1 calc R U
C4_5 C 0.5377(2) 0.4152(3) -0.0200(2) 0.115(4) Uani 1 1 d G .
H7_5 H 0.5244 0.3808 -0.0310 0.138 Uiso 1 1 calc R U
C5_5 C 0.57645(19) 0.4159(2) 0.0162(2) 0.119(4) Uani 1 1 d G .
C6_5 C 0.59630(17) 0.4673(2) 0.03274(17) 0.100(3) Uani 1 1 d G .
N7_5 N 0.63503(18) 0.4679(3) 0.0689(2) 0.109(3) Uani 1 1 d G .
C8_5 C 0.6539(2) 0.4171(4) 0.0885(2) 0.129(5) Uani 1 1 d G .
C9_5 C 0.6341(3) 0.3657(3) 0.0719(3) 0.150(5) Uani 1 1 d G .
H12_5 H 0.6467 0.3317 0.0850 0.180 Uiso 1 1 calc R U
C10_5 C 0.5953(3) 0.3651(2) 0.0358(3) 0.131(4) Uani 1 1 d G .
O1_6 O 0.5744(3) 0.3145(4) 0.0184(4) 0.161(3) Uani 1 1 d D .
C2_6 C 0.5933(5) 0.2596(5) 0.0394(5) 0.163(6) Uani 1 1 d D .
H2X_6 H 0.5956 0.2575 0.0697 0.196 Uiso 1 1 calc R U
H2Y_6 H 0.6209 0.2541 0.0391 0.196 Uiso 1 1 calc R U
C3_6 C 0.5614(6) 0.2161(8) 0.0097(7) 0.181(6) Uani 1 1 d . .
H36_6 H 0.5567 0.2226 -0.0214 0.217 Uiso 1 1 calc R U
C4_6 C 0.5204(7) 0.2197(7) 0.0146(7) 0.232(9) Uani 1 1 d . .
H27_6 H 0.5249 0.2371 0.0425 0.348 Uiso 1 1 calc R U
H28_6 H 0.5092 0.1821 0.0136 0.348 Uiso 1 1 calc R U
H29_6 H 0.5009 0.2421 -0.0091 0.348 Uiso 1 1 calc R U
C5_6 C 0.5779(7) 0.1552(7) 0.0232(7) 0.246(10) Uani 1 1 d . .
H2A_6 H 0.5804 0.1478 0.0529 0.369 Uiso 1 1 calc R U
H2B_6 H 0.6051 0.1512 0.0220 0.369 Uiso 1 1 calc R U
H2C_6 H 0.5586 0.1285 0.0032 0.369 Uiso 1 1 calc R U
N1_7 N 0.7611(3) 0.5377(5) 0.1703(2) 0.117(3) Uani 1 1 d G .
C2_7 C 0.7972(3) 0.5591(4) 0.2040(3) 0.120(4) Uani 1 1 d G .
C3_7 C 0.8217(2) 0.5242(6) 0.2389(3) 0.157(6) Uani 1 1 d G .
H13_7 H 0.8458 0.5386 0.2615 0.188 Uiso 1 1 calc R U
C4_7 C 0.8101(4) 0.4679(6) 0.2402(3) 0.137(5) Uani 1 1 d G .
H14_7 H 0.8265 0.4446 0.2636 0.165 Uiso 1 1 calc R U
C5_7 C 0.7740(4) 0.4465(4) 0.2066(4) 0.144(5) Uani 1 1 d G .
H15_7 H 0.7662 0.4088 0.2074 0.173 Uiso 1 1 calc R U
C6_7 C 0.7495(3) 0.4814(5) 0.1716(3) 0.118(4) Uani 1 1 d G .
N1_8 N 0.7962(4) 0.7180(6) 0.1681(5) 0.114(3) Uani 1 1 d . .
C2_8 C 0.8222(5) 0.7104(9) 0.2075(7) 0.123(4) Uani 1 1 d . .
C3_8 C 0.8446(5) 0.7518(12) 0.2377(7) 0.168(7) Uani 1 1 d . .
H16_8 H 0.8637 0.7434 0.2664 0.202 Uiso 1 1 calc R U
C4_8 C 0.8360(5) 0.8075(11) 0.2211(7) 0.151(7) Uani 1 1 d . .
C5_8 C 0.8063(5) 0.8221(9) 0.1782(7) 0.128(5) Uani 1 1 d . .
C6_8 C 0.7868(4) 0.7704(8) 0.1512(6) 0.109(4) Uani 1 1 d . .
N7_8 N 0.7606(4) 0.7781(6) 0.1091(5) 0.116(3) Uani 1 1 d . .
C8_8 C 0.7511(5) 0.8265(8) 0.0908(6) 0.117(4) Uani 1 1 d . .
C9_8 C 0.7659(5) 0.8784(7) 0.1148(7) 0.143(5) Uani 1 1 d . .
H18_8 H 0.7570 0.9139 0.1019 0.171 Uiso 1 1 calc R U
C10_8 C 0.7940(6) 0.8725(8) 0.1577(8) 0.140(5) Uani 1 1 d . .
H17_8 H 0.8054 0.9054 0.1738 0.168 Uiso 1 1 calc R U
O1_9 O 0.8547(3) 0.8578(5) 0.2434(3) 0.167(4) Uani 1 1 d D .
C2_9 C 0.8910(5) 0.8487(9) 0.2883(5) 0.193(7) Uani 1 1 d D .
H2V_9 H 0.9109 0.8213 0.2859 0.231 Uiso 1 1 calc R U
H2W_9 H 0.8805 0.8349 0.3097 0.231 Uiso 1 1 calc R U
C3_9 C 0.9123(7) 0.9070(9) 0.3026(7) 0.228(10) Uani 1 1 d D .
H35_9 H 0.8911 0.9328 0.3050 0.273 Uiso 1 1 calc R U
C4_9 C 0.9287(7) 0.9341(11) 0.2712(9) 0.279(13) Uani 1 1 d D .
H1Z_9 H 0.9453 0.9668 0.2851 0.418 Uiso 1 1 calc R U
H20_9 H 0.9053 0.9456 0.2447 0.418 Uiso 1 1 calc R U
H21_9 H 0.9457 0.9073 0.2638 0.418 Uiso 1 1 calc R U
C5_9 C 0.9458(6) 0.8971(12) 0.3501(7) 0.295(14) Uani 1 1 d D .
H23_9 H 0.9681 0.9245 0.3566 0.442 Uiso 1 1 calc R U
H24_9 H 0.9572 0.8595 0.3523 0.442 Uiso 1 1 calc R U
H26_9 H 0.9330 0.9013 0.3710 0.442 Uiso 1 1 calc R U
N1_10 N 0.68242(19) 0.7939(4) -0.0340(2) 0.116(3) Uani 1 1 d G .
C2_10 C 0.6837(2) 0.8524(4) -0.0277(3) 0.155(6) Uani 1 1 d G .
C3_10 C 0.6632(3) 0.8883(3) -0.0634(4) 0.127(4) Uani 1 1 d G .
H19_10 H 0.6640 0.9274 -0.0592 0.153 Uiso 1 1 calc R U
C4_10 C 0.6414(3) 0.8657(3) -0.1055(3) 0.144(5) Uani 1 1 d G .
C5_10 C 0.64012(17) 0.8072(3) -0.1119(2) 0.117(4) Uani 1 1 d G .
C6_10 C 0.66063(14) 0.7713(3) -0.0761(2) 0.116(4) Uani 1 1 d G .
N7_10 N 0.6593(2) 0.7128(3) -0.0824(3) 0.117(3) Uani 1 1 d G .
C8_10 C 0.6376(2) 0.6902(3) -0.1245(3) 0.127(5) Uani 1 1 d G .
C9_10 C 0.6170(2) 0.7261(5) -0.1603(2) 0.133(5) Uani 1 1 d G .
H1B_10 H 0.6025 0.7110 -0.1884 0.159 Uiso 1 1 calc R U
C10_10 C 0.6183(2) 0.7846(4) -0.1540(2) 0.134(4) Uani 1 1 d G .
H1A_10 H 0.6046 0.8086 -0.1779 0.161 Uiso 1 1 calc R U
O1_11 O 0.6215(3) 0.8985(4) -0.1426(3) 0.157(3) Uani 1 1 d D .
C2_11 C 0.6278(6) 0.9631(6) -0.1392(6) 0.212(8) Uani 1 1 d D .
H2T_11 H 0.6569 0.9731 -0.1327 0.255 Uiso 1 1 calc R U
H2U_11 H 0.6199 0.9789 -0.1164 0.255 Uiso 1 1 calc R U
C3_11 C 0.5972(8) 0.9850(8) -0.1871(6) 0.274(14) Uani 1 1 d D .
H34_11 H 0.5669 0.9797 -0.1951 0.328 Uiso 1 1 calc R U
C4_11 C 0.6150(8) 0.9580(8) -0.2188(7) 0.249(10) Uani 1 1 d D .
H1T_11 H 0.6378 0.9809 -0.2192 0.374 Uiso 1 1 calc R U
H1U_11 H 0.5932 0.9560 -0.2482 0.374 Uiso 1 1 calc R U
H1V_11 H 0.6252 0.9205 -0.2087 0.374 Uiso 1 1 calc R U
C5_11 C 0.6119(10) 1.0456(8) -0.1853(9) 0.349(18) Uani 1 1 d D .
H1W_11 H 0.6190 1.0606 -0.1561 0.524 Uiso 1 1 calc R U
H1X_11 H 0.5898 1.0680 -0.2065 0.524 Uiso 1 1 calc R U
H1Y_11 H 0.6363 1.0467 -0.1923 0.524 Uiso 1 1 calc R U
N1_12 N 0.6771(2) 0.5286(3) -0.1183(2) 0.118(3) Uani 1 1 d G .
C2_12 C 0.6396(3) 0.5410(4) -0.1541(3) 0.117(4) Uani 1 1 d G .
C3_12 C 0.6150(2) 0.4973(5) -0.1801(2) 0.127(4) Uani 1 1 d G .
H1C_12 H 0.5898 0.5056 -0.2040 0.152 Uiso 1 1 calc R U
C4_12 C 0.6280(2) 0.4412(4) -0.1705(2) 0.129(4) Uani 1 1 d G .
C5_12 C 0.6655(2) 0.4287(3) -0.1347(2) 0.145(5) Uani 1 1 d G .
C6_12 C 0.69012(19) 0.4725(3) -0.10866(19) 0.118(4) Uani 1 1 d G .
N7_12 N 0.7277(2) 0.4600(3) -0.0729(2) 0.118(3) Uani 1 1 d G .
C8_12 C 0.7407(3) 0.4039(4) -0.0633(3) 0.140(5) Uani 1 1 d G .
C9_12 C 0.7161(3) 0.3602(3) -0.0893(3) 0.161(6) Uani 1 1 d G .
H1E_12 H 0.7248 0.3227 -0.0828 0.193 Uiso 1 1 calc R U
C10_12 C 0.6785(3) 0.3726(3) -0.1251(3) 0.146(5) Uani 1 1 d G .
H1D_12 H 0.6620 0.3434 -0.1425 0.175 Uiso 1 1 calc R U
O1_13 O 0.6034(3) 0.3979(4) -0.1964(3) 0.166(4) Uani 1 1 d D U
C2_13 C 0.5619(5) 0.4124(7) -0.2357(6) 0.219(8) Uani 1 1 d D U
H2R_13 H 0.5433 0.4326 -0.2252 0.262 Uiso 1 1 calc R U
H2S_13 H 0.5675 0.4366 -0.2566 0.262 Uiso 1 1 calc R U
C3_13 C 0.5410(7) 0.3572(8) -0.2586(8) 0.285(11) Uani 1 1 d D U
H33_13 H 0.5619 0.3371 -0.2664 0.341 Uiso 1 1 calc R U
C4_13 C 0.5073(10) 0.3807(10) -0.3024(8) 0.379(17) Uani 1 1 d D U
H1N_13 H 0.4848 0.3536 -0.3146 0.569 Uiso 1 1 calc R U
H1O_13 H 0.5200 0.3873 -0.3232 0.569 Uiso 1 1 calc R U
H1P_13 H 0.4963 0.4158 -0.2966 0.569 Uiso 1 1 calc R U
C5_13 C 0.5294(10) 0.3165(13) -0.2275(9) 0.389(17) Uani 1 1 d D U
H1Q_13 H 0.5058 0.3319 -0.2228 0.583 Uiso 1 1 calc R U
H1R_13 H 0.5531 0.3129 -0.1996 0.583 Uiso 1 1 calc R U
H1S_13 H 0.5220 0.2798 -0.2412 0.583 Uiso 1 1 calc R U
N1_14 N 0.8480(2) 0.4192(4) 0.0358(2) 0.132(4) Uani 1 1 d G .
C2_14 C 0.8361(3) 0.3623(4) 0.0315(3) 0.163(7) Uani 1 1 d G .
C3_14 C 0.8605(3) 0.3228(3) 0.0627(4) 0.165(7) Uani 1 1 d G .
H1F_14 H 0.8525 0.2848 0.0598 0.197 Uiso 1 1 calc R U
C4_14 C 0.8967(3) 0.3403(3) 0.0983(3) 0.162(6) Uani 1 1 d G .
C5_14 C 0.9085(2) 0.3971(3) 0.1027(2) 0.141(5) Uani 1 1 d G .
C6_14 C 0.88420(19) 0.4366(3) 0.07144(18) 0.122(4) Uani 1 1 d G .
N7_14 N 0.8961(2) 0.4934(3) 0.0758(2) 0.114(3) Uani 1 1 d G .
C8_14 C 0.9323(2) 0.5109(3) 0.1114(3) 0.102(4) Uani 1 1 d G .
C9_14 C 0.9566(2) 0.4714(4) 0.1426(2) 0.126(4) Uani 1 1 d G .
H1H_14 H 0.9808 0.4831 0.1665 0.151 Uiso 1 1 calc R U
C10_14 C 0.9447(2) 0.4145(4) 0.1383(2) 0.134(4) Uani 1 1 d G .
H1G_14 H 0.9610 0.3881 0.1592 0.161 Uiso 1 1 calc R U
O1_15 O 0.9191(4) 0.3030(4) 0.1313(4) 0.210(5) Uani 1 1 d D U
C2_15 C 0.8985(7) 0.2455(6) 0.1322(7) 0.279(9) Uani 1 1 d D U
H2P_15 H 0.8681 0.2497 0.1218 0.335 Uiso 1 1 calc R U
H2Q_15 H 0.9044 0.2184 0.1132 0.335 Uiso 1 1 calc R U
C3_15 C 0.9173(9) 0.2249(13) 0.1805(8) 0.384(13) Uani 1 1 d D U
C4_15 C 0.8957(7) 0.2606(9) 0.2056(7) 0.279(10) Uani 1 1 d D U
H4A_15 H 0.9099 0.2964 0.2143 0.418 Uiso 1 1 calc R U
H4B_15 H 0.8972 0.2402 0.2315 0.418 Uiso 1 1 calc R U
H4C_15 H 0.8666 0.2670 0.1864 0.418 Uiso 1 1 calc R U
C5_15 C 0.9659(9) 0.220(2) 0.1918(10) 0.56(3) Uani 1 1 d D U
H5A_15 H 0.9799 0.2540 0.2071 0.846 Uiso 1 1 calc R U
H5B_15 H 0.9702 0.2162 0.1649 0.846 Uiso 1 1 calc R U
H5C_15 H 0.9773 0.1877 0.2104 0.846 Uiso 1 1 calc R U
O1_16 O 0.5908(4) 0.5426(6) 0.1323(5) 0.240(8) Uani 1 1 d . .
O2_16 O 0.5699(3) 0.4600(4) 0.1092(3) 0.138(3) Uani 1 1 d . .
N3_16 N 0.5939(5) 0.4927(7) 0.1382(5) 0.154(4) Uani 1 1 d . .
C4_16 C 0.7111(4) 0.6399(5) 0.2066(4) 0.084(3) Uani 1 1 d . .
O5_16 O 0.7386(3) 0.6690(3) 0.2332(2) 0.099(2) Uani 1 1 d . .
N6_16 N 0.6858(3) 0.6555(4) 0.1653(3) 0.096(2) Uani 1 1 d . .
H1M_16 H 0.6709 0.6289 0.1482 0.115 Uiso 1 1 calc R U
C7_16 C 0.5930(4) 0.6180(6) 0.0088(5) 0.122(4) Uani 1 1 d . .
O8_16 O 0.5732(3) 0.6232(4) -0.0313(4) 0.165(4) Uani 1 1 d . .
N9_16 N 0.5969(3) 0.5691(4) 0.0315(3) 0.102(3) Uani 1 1 d . .
H1L_16 H 0.6127 0.5695 0.0594 0.122 Uiso 1 1 calc R U
C10_16 C 0.6936(5) 0.4191(9) 0.1258(5) 0.144(5) Uani 1 1 d . .
O11_16 O 0.7090(3) 0.3724(5) 0.1469(4) 0.186(4) Uani 1 1 d . .
N12_16 N 0.7131(4) 0.4679(5) 0.1374(4) 0.121(3) Uani 1 1 d . .
H12_16 H 0.7007 0.4959 0.1205 0.145 Uiso 1 1 calc R U
N13_16 N 0.8045(3) 0.6157(6) 0.1977(4) 0.131(4) Uani 1 1 d . .
H1K_16 H 0.7905 0.6295 0.1717 0.157 Uiso 1 1 calc R U
C14_16 C 0.8322(5) 0.6525(11) 0.2291(6) 0.140(6) Uani 1 1 d . .
O15_16 O 0.8560(3) 0.6403(5) 0.2643(4) 0.174(4) Uani 1 1 d . .
N16_16 N 0.7249(4) 0.8283(5) 0.0472(5) 0.125(3) Uani 1 1 d . .
H1J_16 H 0.7179 0.7952 0.0356 0.150 Uiso 1 1 calc R U
C17_16 C 0.7074(5) 0.8711(9) 0.0180(5) 0.129(5) Uani 1 1 d . .
O18_16 O 0.7092(3) 0.9193(5) 0.0271(4) 0.168(4) Uani 1 1 d . .
N19_16 N 0.6448(3) 0.6346(4) -0.1230(4) 0.108(3) Uani 1 1 d . .
H1I_16 H 0.6605 0.6199 -0.0978 0.129 Uiso 1 1 calc R U
C20_16 C 0.6289(4) 0.5992(6) -0.1590(6) 0.115(4) Uani 1 1 d . .
O21_16 O 0.6034(3) 0.6163(4) -0.1962(3) 0.133(3) Uani 1 1 d . .
N22_16 N 0.7773(4) 0.4029(6) -0.0278(4) 0.142(4) Uani 1 1 d . .
H22_16 H 0.7892 0.4349 -0.0173 0.170 Uiso 1 1 calc R U
C23_16 C 0.7978(7) 0.3527(9) -0.0064(6) 0.165(6) Uani 1 1 d . .
O24_16 O 0.7844(4) 0.3055(5) -0.0174(4) 0.179(4) Uani 1 1 d . .
N25_16 N 0.9378(3) 0.5676(5) 0.1083(4) 0.118(3) Uani 1 1 d . .
H25_16 H 0.9200 0.5851 0.0855 0.141 Uiso 1 1 calc R U
C26_16 C 0.9688(5) 0.5984(8) 0.1380(5) 0.124(4) Uani 1 1 d . .
O27_16 O 0.9932(4) 0.5781(5) 0.1718(5) 0.222(6) Uani 1 1 d . .
O29_16 O 0.9670(3) 0.6504(6) 0.1238(3) 0.129(3) Uani 1 1 d . .
C30_16 C 0.9990(6) 0.6912(9) 0.1451(8) 0.171(6) Uani 1 1 d . .
C31_16 C 0.9987(6) 0.7106(9) 0.1923(7) 0.227(8) Uani 1 1 d . .
H31A_16 H 0.9798 0.7421 0.1878 0.341 Uiso 1 1 calc R U
H31B_16 H 1.0267 0.7218 0.2121 0.341 Uiso 1 1 calc R U
H31C_16 H 0.9895 0.6795 0.2051 0.341 Uiso 1 1 calc R U
C32_16 C 0.9814(5) 0.7462(8) 0.1141(6) 0.196(8) Uani 1 1 d . .
H32A_16 H 0.9906 0.7452 0.0902 0.293 Uiso 1 1 calc R U
H32B_16 H 0.9919 0.7800 0.1313 0.293 Uiso 1 1 calc R U
H32C_16 H 0.9511 0.7463 0.1022 0.293 Uiso 1 1 calc R U
C33_16 C 1.0372(7) 0.6745(8) 0.1397(12) 0.34(2) Uani 1 1 d . .
H33A_16 H 1.0612 0.6799 0.1672 0.511 Uiso 1 1 calc R U
H33B_16 H 1.0403 0.6973 0.1171 0.511 Uiso 1 1 calc R U
H33C_16 H 1.0352 0.6352 0.1314 0.511 Uiso 1 1 calc R U
N1_17 N 0.1826(2) 0.4590(3) 1.2024(2) 0.120(3) Uani 1 1 d G .
C2_17 C 0.2154(3) 0.4265(3) 1.2320(3) 0.104(3) Uani 1 1 d G .
C3_17 C 0.2437(2) 0.4506(4) 1.2713(3) 0.116(4) Uani 1 1 d G .
H3I_17 H 0.2656 0.4289 1.2911 0.139 Uiso 1 1 calc R U
C4_17 C 0.2392(2) 0.5071(4) 1.2809(2) 0.127(4) Uani 1 1 d G .
C5_17 C 0.2064(2) 0.5395(3) 1.2513(2) 0.143(5) Uani 1 1 d G .
C6_17 C 0.17808(18) 0.5155(3) 1.21206(19) 0.132(4) Uani 1 1 d G .
C7_17 C 0.1453(2) 0.5479(4) 1.1825(3) 0.153(5) Uani 1 1 d G .
C8_17 C 0.1408(3) 0.6044(4) 1.1921(4) 0.199(8) Uani 1 1 d G .
H39_17 H 0.1188 0.6261 1.1723 0.239 Uiso 1 1 calc R U
C9_17 C 0.1691(4) 0.6285(3) 1.2313(4) 0.212(9) Uani 1 1 d G .
H3A_17 H 0.1660 0.6663 1.2378 0.255 Uiso 1 1 calc R U
C10_17 C 0.2019(3) 0.5960(3) 1.2609(3) 0.187(7) Uani 1 1 d G .
H3B_17 H 0.2208 0.6121 1.2872 0.224 Uiso 1 1 calc R U
O1_18 O 0.2659(3) 0.5345(4) 1.3174(3) 0.146(3) Uani 1 1 d D .
C2_18 C 0.3000(5) 0.4985(6) 1.3509(5) 0.164(6) Uani 1 1 d D .
H45_18 H 0.3173 0.4810 1.3374 0.196 Uiso 1 1 calc R U
H46_18 H 0.2876 0.4688 1.3623 0.196 Uiso 1 1 calc R U
C3_18 C 0.3265(8) 0.5381(10) 1.3882(8) 0.219(9) Uani 1 1 d . .
H47_18 H 0.3383 0.5706 1.3784 0.263 Uiso 1 1 calc R U
C4_18 C 0.3607(7) 0.4985(10) 1.4226(6) 0.259(11) Uani 1 1 d . .
H48_18 H 0.3516 0.4596 1.4171 0.389 Uiso 1 1 calc R U
H49_18 H 0.3642 0.5089 1.4522 0.389 Uiso 1 1 calc R U
H4D_18 H 0.3870 0.5028 1.4197 0.389 Uiso 1 1 calc R U
C5_18 C 0.2893(9) 0.5553(10) 1.4067(7) 0.273(12) Uani 1 1 d . .
H4E_18 H 0.2623 0.5427 1.3857 0.410 Uiso 1 1 calc R U
H4F_18 H 0.2888 0.5958 1.4100 0.410 Uiso 1 1 calc R U
H4G_18 H 0.2956 0.5374 1.4348 0.410 Uiso 1 1 calc R U
N1_19 N 0.14862(19) 0.3384(2) 1.0893(2) 0.107(3) Uani 1 1 d G .
C2_19 C 0.1253(2) 0.3325(3) 1.0440(2) 0.123(4) Uani 1 1 d G .
C3_19 C 0.1164(2) 0.2787(4) 1.02508(17) 0.118(4) Uani 1 1 d G .
H3J_19 H 0.1008 0.2747 0.9947 0.142 Uiso 1 1 calc R U
C4_19 C 0.1308(2) 0.2307(3) 1.0516(2) 0.116(4) Uani 1 1 d G .
C5_19 C 0.15403(16) 0.2366(2) 1.0969(2) 0.103(3) Uani 1 1 d G .
C6_19 C 0.16296(14) 0.2904(2) 1.11581(17) 0.099(3) Uani 1 1 d G .
C7_19 C 0.18624(18) 0.2963(3) 1.16118(18) 0.099(3) Uani 1 1 d G .
C8_19 C 0.20058(19) 0.2484(4) 1.18767(19) 0.105(3) Uani 1 1 d G .
H3C_19 H 0.2161 0.2523 1.2180 0.126 Uiso 1 1 calc R U
C9_19 C 0.1916(2) 0.1945(3) 1.1688(3) 0.109(3) Uani 1 1 d G .
H3D_19 H 0.2012 0.1625 1.1865 0.131 Uiso 1 1 calc R U
C10_19 C 0.1684(2) 0.1887(2) 1.1234(3) 0.114(4) Uani 1 1 d G .
H3E_19 H 0.1624 0.1526 1.1108 0.137 Uiso 1 1 calc R U
O1_20 O 0.1217(2) 0.1772(4) 1.0343(3) 0.123(2) Uani 1 1 d D .
C2_20 C 0.0919(4) 0.1680(5) 0.9871(4) 0.128(4) Uani 1 1 d D .
H4H_20 H 0.0658 0.1886 0.9809 0.153 Uiso 1 1 calc R U
H4I_20 H 0.1043 0.1817 0.9673 0.153 Uiso 1 1 calc R U
C3_20 C 0.0831(5) 0.1056(7) 0.9803(5) 0.146(5) Uani 1 1 d . .
H4J_20 H 0.1098 0.0853 0.9884 0.176 Uiso 1 1 calc R U
C4_20 C 0.0601(5) 0.0821(6) 1.0061(5) 0.157(5) Uani 1 1 d . .
H4N_20 H 0.0758 0.0899 1.0371 0.235 Uiso 1 1 calc R U
H4O_20 H 0.0570 0.0417 1.0016 0.235 Uiso 1 1 calc R U
H4P_20 H 0.0328 0.0994 0.9965 0.235 Uiso 1 1 calc R U
C5_20 C 0.0557(5) 0.0969(7) 0.9291(5) 0.187(7) Uani 1 1 d . .
H4K_20 H 0.0267 0.1053 0.9228 0.281 Uiso 1 1 calc R U
H4L_20 H 0.0581 0.0582 0.9211 0.281 Uiso 1 1 calc R U
H4M_20 H 0.0656 0.1219 0.9123 0.281 Uiso 1 1 calc R U
N1_21 N 0.1283(2) 0.5451(4) 1.0538(2) 0.125(3) Uani 1 1 d G .
C2_21 C 0.1403(3) 0.6016(4) 1.0631(3) 0.147(5) Uani 1 1 d G .
C3_21 C 0.1136(4) 0.6448(3) 1.0388(4) 0.176(7) Uani 1 1 d G .
H3K_21 H 0.1217 0.6826 1.0451 0.212 Uiso 1 1 calc R U
C4_21 C 0.0749(3) 0.6314(3) 1.0051(3) 0.171(7) Uani 1 1 d G .
C5_21 C 0.0629(2) 0.5749(3) 0.9957(2) 0.141(5) Uani 1 1 d G .
C6_21 C 0.0896(2) 0.5318(3) 1.0200(2) 0.111(4) Uani 1 1 d G .
C7_21 C 0.0777(3) 0.4753(3) 1.0106(3) 0.117(4) Uani 1 1 d G .
C8_21 C 0.0389(3) 0.4619(4) 0.9769(3) 0.123(4) Uani 1 1 d G .
H3F_21 H 0.0309 0.4241 0.9706 0.148 Uiso 1 1 calc R U
C9_21 C 0.0122(2) 0.5050(5) 0.9526(2) 0.137(5) Uani 1 1 d G .
H3G_21 H -0.0137 0.4961 0.9300 0.165 Uiso 1 1 calc R U
C10_21 C 0.0242(2) 0.5615(5) 0.9619(2) 0.130(5) Uani 1 1 d G .
H3H_21 H 0.0064 0.5904 0.9457 0.156 Uiso 1 1 calc R U
O1_22 O 0.0463(3) 0.6717(4) 0.9777(4) 0.182(4) Uani 1 1 d D U
C2_22 C 0.0569(6) 0.7327(6) 0.9884(7) 0.225(7) Uani 1 1 d D U
H4Q_22 H 0.0842 0.7414 0.9880 0.270 Uiso 1 1 calc R U
H4R_22 H 0.0578 0.7417 1.0176 0.270 Uiso 1 1 calc R U
C3_22 C 0.0212(6) 0.7679(9) 0.9517(8) 0.275(10) Uani 1 1 d D U
H4S_22 H 0.0159 0.7475 0.9240 0.330 Uiso 1 1 calc R U
C4_22 C -0.0170(6) 0.7546(8) 0.9623(7) 0.249(9) Uani 1 1 d D U
H4T_22 H -0.0116 0.7670 0.9919 0.373 Uiso 1 1 calc R U
H4U_22 H -0.0221 0.7144 0.9601 0.373 Uiso 1 1 calc R U
H4V_22 H -0.0414 0.7740 0.9416 0.373 Uiso 1 1 calc R U
C5_22 C 0.0400(10) 0.8262(12) 0.9462(15) 0.45(2) Uani 1 1 d D U
H4W_22 H 0.0594 0.8395 0.9747 0.673 Uiso 1 1 calc R U
H4X_22 H 0.0176 0.8533 0.9335 0.673 Uiso 1 1 calc R U
H4Y_22 H 0.0546 0.8217 0.9270 0.673 Uiso 1 1 calc R U
N1_23 N 0.2539(3) 0.5096(4) 1.1683(3) 0.121(3) Uani 1 1 d G .
C2_23 C 0.2383(3) 0.5647(5) 1.1591(3) 0.126(4) Uani 1 1 d G .
C3_23 C 0.2593(4) 0.6090(4) 1.1873(5) 0.163(6) Uani 1 1 d G .
H3N_23 H 0.2489 0.6458 1.1811 0.196 Uiso 1 1 calc R U
C4_23 C 0.2959(4) 0.5981(5) 1.2247(4) 0.168(6) Uani 1 1 d G .
H3M_23 H 0.3100 0.6277 1.2435 0.202 Uiso 1 1 calc R U
C5_23 C 0.3115(3) 0.5430(7) 1.2339(3) 0.138(4) Uani 1 1 d G .
H3L_23 H 0.3360 0.5358 1.2589 0.165 Uiso 1 1 calc R U
C6_23 C 0.2905(3) 0.4987(4) 1.2057(4) 0.125(4) Uani 1 1 d G .
N1_24 N 0.2778(3) 0.2612(6) 1.1457(5) 0.106(3) Uani 1 1 d . .
C2_24 C 0.2736(4) 0.2108(7) 1.1335(6) 0.111(4) Uani 1 1 d . .
C3_24 C 0.2956(5) 0.1620(6) 1.1681(6) 0.123(4) Uani 1 1 d . .
H3P_24 H 0.2922 0.1235 1.1612 0.148 Uiso 1 1 calc R U
C4_24 C 0.3201(5) 0.1827(7) 1.2093(6) 0.124(4) Uani 1 1 d . .
H3Q_24 H 0.3339 0.1559 1.2310 0.149 Uiso 1 1 calc R U
C5_24 C 0.3266(5) 0.2391(7) 1.2222(6) 0.112(4) Uani 1 1 d . .
C6_24 C 0.3022(5) 0.2804(7) 1.1863(6) 0.110(4) Uani 1 1 d . .
N7_24 N 0.3042(3) 0.3347(5) 1.1951(4) 0.106(3) Uani 1 1 d . .
C8_24 C 0.3305(4) 0.3533(7) 1.2354(6) 0.118(4) Uani 1 1 d . .
C9_24 C 0.3562(4) 0.3160(9) 1.2694(4) 0.127(4) Uani 1 1 d . .
H3O_24 H 0.3748 0.3302 1.2967 0.153 Uiso 1 1 calc R U
C10_24 C 0.3532(5) 0.2602(8) 1.2615(6) 0.116(4) Uani 1 1 d . .
O1_25 O 0.3756(3) 0.2181(4) 1.2911(3) 0.151(3) Uani 1 1 d D .
C2_25 C 0.4070(4) 0.2384(7) 1.3359(5) 0.159(5) Uani 1 1 d D .
H4Z_25 H 0.3929 0.2580 1.3521 0.190 Uiso 1 1 calc R U
H50_25 H 0.4278 0.2636 1.3327 0.190 Uiso 1 1 calc R U
C3_25 C 0.4272(6) 0.1834(8) 1.3591(7) 0.189(7) Uani 1 1 d . .
H51_25 H 0.4054 0.1587 1.3615 0.227 Uiso 1 1 calc R U
C4_25 C 0.4578(5) 0.2079(9) 1.4092(6) 0.215(9) Uani 1 1 d . .
H52_25 H 0.4810 0.2286 1.4075 0.322 Uiso 1 1 calc R U
H53_25 H 0.4683 0.1766 1.4293 0.322 Uiso 1 1 calc R U
H54_25 H 0.4416 0.2327 1.4196 0.322 Uiso 1 1 calc R U
C5_25 C 0.4490(6) 0.1526(9) 1.3332(8) 0.251(11) Uani 1 1 d . .
H55_25 H 0.4471 0.1753 1.3083 0.376 Uiso 1 1 calc R U
H56_25 H 0.4353 0.1167 1.3229 0.376 Uiso 1 1 calc R U
H57_25 H 0.4781 0.1463 1.3522 0.376 Uiso 1 1 calc R U
N1_26 N 0.1723(2) 0.2710(2) 0.9452(3) 0.109(3) Uani 1 1 d G .
C2_26 C 0.1473(2) 0.2811(3) 0.9007(3) 0.117(4) Uani 1 1 d G .
C3_26 C 0.1306(2) 0.2358(4) 0.8719(2) 0.141(5) Uani 1 1 d G .
H3S_26 H 0.1138 0.2425 0.8422 0.169 Uiso 1 1 calc R U
C4_26 C 0.1388(2) 0.1803(4) 0.8876(3) 0.130(5) Uani 1 1 d G .
H3T_26 H 0.1277 0.1500 0.8684 0.155 Uiso 1 1 calc R U
C5_26 C 0.16386(19) 0.1702(3) 0.9321(3) 0.135(4) Uani 1 1 d G .
C6_26 C 0.18059(16) 0.2156(2) 0.9609(2) 0.103(4) Uani 1 1 d G .
N7_26 N 0.2056(2) 0.2055(3) 1.0054(2) 0.125(3) Uani 1 1 d G .
C8_26 C 0.2139(2) 0.1500(4) 1.0211(3) 0.128(5) Uani 1 1 d G .
C9_26 C 0.1972(3) 0.1047(3) 0.9923(4) 0.144(5) Uani 1 1 d G .
H3R_26 H 0.2027 0.0676 1.0028 0.173 Uiso 1 1 calc R U
C10_26 C 0.1722(3) 0.1148(2) 0.9478(4) 0.136(5) Uani 1 1 d G .
O1_27 O 0.1571(3) 0.0723(5) 0.9171(4) 0.175(4) Uani 1 1 d D .
C2_27 C 0.1676(7) 0.0124(6) 0.9331(7) 0.235(10) Uani 1 1 d D .
H58_27 H 0.1554 0.0027 0.9541 0.282 Uiso 1 1 calc R U
H59_27 H 0.1978 0.0067 0.9471 0.282 Uiso 1 1 calc R U
C3_27 C 0.1469(10) -0.0246(9) 0.8887(12) 0.314(18) Uani 1 1 d . .
H5D_27 H 0.1516 -0.0647 0.8973 0.377 Uiso 1 1 calc R U
C4_27 C 0.0982(9) -0.0140(10) 0.8697(12) 0.37(2) Uani 1 1 d . .
H5E_27 H 0.0838 -0.0498 0.8645 0.550 Uiso 1 1 calc R U
H5F_27 H 0.0897 0.0066 0.8423 0.550 Uiso 1 1 calc R U
H5G_27 H 0.0914 0.0077 0.8907 0.550 Uiso 1 1 calc R U
C5_27 C 0.1624(11) -0.0151(14) 0.8503(15) 0.41(3) Uani 1 1 d . .
H5H_27 H 0.1902 -0.0306 0.8589 0.618 Uiso 1 1 calc R U
H5I_27 H 0.1630 0.0249 0.8447 0.618 Uiso 1 1 calc R U
H5J_27 H 0.1434 -0.0337 0.8239 0.618 Uiso 1 1 calc R U
N1_28 N 0.2166(2) 0.5215(4) 0.9184(2) 0.128(3) Uani 1 1 d G .
C2_28 C 0.2273(3) 0.5785(4) 0.9187(3) 0.158(7) Uani 1 1 d G .
C3_28 C 0.2021(4) 0.6144(3) 0.8850(4) 0.155(6) Uani 1 1 d G .
H3V_28 H 0.2092 0.6525 0.8852 0.186 Uiso 1 1 calc R U
C4_28 C 0.1661(3) 0.5933(3) 0.8509(3) 0.160(6) Uani 1 1 d G .
H3W_28 H 0.1492 0.6173 0.8284 0.191 Uiso 1 1 calc R U
C5_28 C 0.1553(2) 0.5363(3) 0.8506(2) 0.134(4) Uani 1 1 d G .
C6_28 C 0.1806(2) 0.5004(3) 0.88439(19) 0.117(4) Uani 1 1 d G .
N7_28 N 0.1699(2) 0.4435(3) 0.8841(2) 0.122(3) Uani 1 1 d G .
C8_28 C 0.1339(3) 0.4224(4) 0.8501(3) 0.117(4) Uani 1 1 d G .
C9_28 C 0.1086(2) 0.4583(5) 0.8163(3) 0.126(4) Uani 1 1 d G .
H3U_28 H 0.0846 0.4442 0.7935 0.151 Uiso 1 1 calc R U
C10_28 C 0.1194(2) 0.5153(5) 0.8166(2) 0.135(5) Uani 1 1 d G .
O1_29 O 0.0960(3) 0.5516(4) 0.7852(4) 0.166(3) Uani 1 1 d D .
C2_29 C 0.0566(5) 0.5331(8) 0.7477(6) 0.210(8) Uani 1 1 d D .
H5K_29 H 0.0377 0.5139 0.7584 0.252 Uiso 1 1 calc R U
H5L_29 H 0.0630 0.5078 0.7279 0.252 Uiso 1 1 calc R U
C3_29 C 0.0372(8) 0.5894(12) 0.7241(8) 0.323(19) Uani 1 1 d D .
H5M_29 H 0.0333 0.6175 0.7441 0.388 Uiso 1 1 calc R U
C4_29 C -0.0032(8) 0.5746(15) 0.6853(8) 0.39(2) Uani 1 1 d D .
H5Q_29 H 0.0022 0.5452 0.6681 0.580 Uiso 1 1 calc R U
H5R_29 H -0.0138 0.6077 0.6672 0.580 Uiso 1 1 calc R U
H5S_29 H -0.0237 0.5616 0.6961 0.580 Uiso 1 1 calc R U
C5_29 C 0.0640(8) 0.6119(12) 0.6998(9) 0.352(18) Uani 1 1 d D .
H5N_29 H 0.0817 0.5820 0.6972 0.529 Uiso 1 1 calc R U
H5O_29 H 0.0812 0.6428 0.7163 0.529 Uiso 1 1 calc R U
H5P_29 H 0.0457 0.6249 0.6708 0.529 Uiso 1 1 calc R U
N1_30 N 0.3893(3) 0.5153(4) 1.0682(3) 0.142(4) Uani 1 1 d G .
C2_30 C 0.4266(3) 0.5062(5) 1.1051(3) 0.147(6) Uani 1 1 d G .
C3_30 C 0.4500(3) 0.5522(6) 1.1289(3) 0.207(10) Uani 1 1 d G .
H3Y_30 H 0.4750 0.5461 1.1536 0.248 Uiso 1 1 calc R U
C4_30 C 0.4361(3) 0.6073(6) 1.1159(3) 0.254(15) Uani 1 1 d G .
H3Z_30 H 0.4517 0.6380 1.1319 0.305 Uiso 1 1 calc R U
C5_30 C 0.3987(3) 0.6164(4) 1.0791(3) 0.194(9) Uani 1 1 d G .
C6_30 C 0.3753(3) 0.5704(4) 1.0552(3) 0.147(5) Uani 1 1 d G .
N7_30 N 0.3379(3) 0.5796(4) 1.0183(3) 0.143(4) Uani 1 1 d G .
C8_30 C 0.3239(3) 0.6347(5) 1.0053(3) 0.164(6) Uani 1 1 d G .
C9_30 C 0.3473(4) 0.6806(4) 1.0292(4) 0.175(7) Uani 1 1 d G .
H3X_30 H 0.3380 0.7175 1.0205 0.210 Uiso 1 1 calc R U
C10_30 C 0.3847(4) 0.6715(4) 1.0660(4) 0.202(10) Uani 1 1 d G .
O1_31 O 0.4085(5) 0.7142(7) 1.0900(5) 0.260(7) Uani 1 1 d D U
C2_31 C 0.3909(9) 0.7748(9) 1.0789(10) 0.353(14) Uani 1 1 d D U
H5T_31 H 0.3644 0.7764 1.0823 0.423 Uiso 1 1 calc R U
H5U_31 H 0.3849 0.7822 1.0480 0.423 Uiso 1 1 calc R U
C3_31 C 0.4197(11) 0.8227(14) 1.1071(13) 0.48(2) Uani 1 1 d D U
H5V_31 H 0.3994 0.8513 1.1077 0.570 Uiso 1 1 calc R U
C4_31 C 0.4376(15) 0.7999(14) 1.1546(13) 0.50(3) Uani 1 1 d D U
H5W_31 H 0.4156 0.7816 1.1604 0.743 Uiso 1 1 calc R U
H5X_31 H 0.4489 0.8309 1.1749 0.743 Uiso 1 1 calc R U
H5Y_31 H 0.4596 0.7730 1.1582 0.743 Uiso 1 1 calc R U
C5_31 C 0.4391(16) 0.850(2) 1.0778(12) 0.66(4) Uani 1 1 d D U
H5Z_31 H 0.4561 0.8229 1.0708 0.995 Uiso 1 1 calc R U
H60_31 H 0.4563 0.8818 1.0932 0.995 Uiso 1 1 calc R U
H61_31 H 0.4170 0.8634 1.0508 0.995 Uiso 1 1 calc R U
N1_32 N 0.1124(5) 0.5239(7) 1.1408(5) 0.159(4) Uani 1 1 d . .
O2_32 O 0.0810(4) 0.5505(6) 1.1211(5) 0.226(6) Uani 1 1 d . .
O3_32 O 0.1198(4) 0.4803(5) 1.1251(3) 0.168(4) Uani 1 1 d . .
C4_32 C 0.2192(4) 0.3672(5) 1.2199(5) 0.093(3) Uani 1 1 d . .
O5_32 O 0.2442(3) 0.3369(3) 1.2481(3) 0.105(2) Uani 1 1 d . .
N6_32 N 0.1924(3) 0.3517(4) 1.1787(3) 0.093(2) Uani 1 1 d . .
H44_32 H 0.1776 0.3783 1.1616 0.112 Uiso 1 1 calc R U
C7_32 C 0.1080(4) 0.3824(6) 1.0144(5) 0.114(4) Uani 1 1 d . .
O8_32 O 0.0962(3) 0.3753(4) 0.9750(3) 0.140(3) Uani 1 1 d . .
N9_32 N 0.1034(3) 0.4308(5) 1.0344(3) 0.121(3) Uani 1 1 d . .
H43_32 H 0.1167 0.4342 1.0626 0.145 Uiso 1 1 calc R U
C10_32 C 0.1786(5) 0.6110(8) 1.1023(6) 0.147(5) Uani 1 1 d . .
O11_32 O 0.1895(3) 0.6621(5) 1.1132(4) 0.178(4) Uani 1 1 d . .
N12_32 N 0.2013(4) 0.5666(5) 1.1212(4) 0.127(3) Uani 1 1 d . .
H12_32 H 0.1921 0.5345 1.1085 0.152 Uiso 1 1 calc R U
N13_32 N 0.3017(3) 0.4438(5) 1.2081(3) 0.108(3) Uani 1 1 d . .
H13_32 H 0.2905 0.4246 1.1840 0.129 Uiso 1 1 calc R U
C14_32 C 0.3284(5) 0.4150(7) 1.2440(6) 0.123(4) Uani 1 1 d . .
O15_32 O 0.3520(3) 0.4365(4) 1.2803(3) 0.144(3) Uani 1 1 d . .
N16_32 N 0.2516(4) 0.1968(5) 1.0930(5) 0.112(3) Uani 1 1 d . .
H42_32 H 0.2420 0.2267 1.0771 0.134 Uiso 1 1 calc R U
C17_32 C 0.2394(4) 0.1515(9) 1.0687(6) 0.132(5) Uani 1 1 d . .
O18_32 O 0.2489(3) 0.0993(4) 1.0863(3) 0.158(3) Uani 1 1 d . .
N19_32 N 0.1473(3) 0.3391(4) 0.8928(4) 0.105(3) Uani 1 1 d . .
H19_32 H 0.1617 0.3610 0.9145 0.126 Uiso 1 1 calc R U
C20_32 C 0.1271(4) 0.3615(6) 0.8547(6) 0.109(4) Uani 1 1 d . .
O21_32 O 0.1022(3) 0.3386(5) 0.8201(3) 0.150(4) Uani 1 1 d . .
N22_32 N 0.2647(4) 0.5851(5) 0.9534(4) 0.140(4) Uani 1 1 d . .
H41_32 H 0.2777 0.5557 0.9681 0.168 Uiso 1 1 calc R U
C23_32 C 0.2837(7) 0.6421(13) 0.9666(9) 0.210(10) Uani 1 1 d . .
O24_32 O 0.2730(6) 0.6857(5) 0.9508(7) 0.249(9) Uani 1 1 d . .
N25_32 N 0.4324(4) 0.4499(7) 1.1078(4) 0.154(5) Uani 1 1 d . .
H40_32 H 0.4121 0.4300 1.0894 0.185 Uiso 1 1 calc R U
C26_32 C 0.4683(7) 0.4185(13) 1.1375(6) 0.164(7) Uani 1 1 d . .
O27_32 O 0.4942(5) 0.4470(8) 1.1599(6) 0.324(12) Uani 1 1 d . .
O28_32 O 0.4627(4) 0.3668(8) 1.1322(4) 0.169(5) Uani 1 1 d . .
C29_32 C 0.4987(6) 0.3235(10) 1.1421(6) 0.193(7) Uani 1 1 d D .
C30_32 C 0.4798(5) 0.2659(8) 1.1311(6) 0.223(9) Uani 1 1 d D .
H30A_32 H 0.4573 0.2624 1.1410 0.335 Uiso 1 1 calc R U
H30B_32 H 0.5010 0.2378 1.1456 0.335 Uiso 1 1 calc R U
H30C_32 H 0.4689 0.2603 1.0996 0.335 Uiso 1 1 calc R U
C31_32 C 0.5213(9) 0.3188(11) 1.1924(6) 0.301(14) Uani 1 1 d D .
H62_32 H 0.5009 0.3148 1.2052 0.452 Uiso 1 1 calc R U
H63_32 H 0.5378 0.3525 1.2039 0.452 Uiso 1 1 calc R U
H64_32 H 0.5395 0.2862 1.1999 0.452 Uiso 1 1 calc R U
C32_32 C 0.5239(5) 0.3352(8) 1.1121(6) 0.205(8) Uani 1 1 d D .
H65_32 H 0.5059 0.3277 1.0816 0.307 Uiso 1 1 calc R U
H66_32 H 0.5481 0.3107 1.1212 0.307 Uiso 1 1 calc R U
H67_32 H 0.5329 0.3741 1.1152 0.307 Uiso 1 1 calc R U
S1_33 S 0.31137(12) 0.37781(16) 0.99777(13) 0.1367(12) Uani 1 1 d . .
O2_33 O 0.2994(3) 0.4056(4) 1.0322(3) 0.150(3) Uani 1 1 d . .
C3_33 C 0.3016(5) 0.4307(6) 0.9554(7) 0.221(9) Uani 1 1 d . .
H3A_33 H 0.3102 0.4165 0.9330 0.331 Uiso 1 1 calc R U
H3B_33 H 0.3173 0.4645 0.9683 0.331 Uiso 1 1 calc R U
H3C_33 H 0.2720 0.4395 0.9423 0.331 Uiso 1 1 calc R U
C4_33 C 0.2690(5) 0.3319(5) 0.9645(5) 0.170(6) Uani 1 1 d . .
H4A_33 H 0.2426 0.3515 0.9565 0.255 Uiso 1 1 calc R U
H4B_33 H 0.2690 0.2984 0.9811 0.255 Uiso 1 1 calc R U
H4C_33 H 0.2727 0.3215 0.9381 0.255 Uiso 1 1 calc R U

loop_
_atom_site_aniso_label
_atom_site_aniso_U_11
_atom_site_aniso_U_22
_atom_site_aniso_U_33
_atom_site_aniso_U_23
_atom_site_aniso_U_13
_atom_site_aniso_U_12
O3A 0.077(4) 0.092(4) 0.072(4) -0.001(3) 0.026(3) 0.008(3)
O9 0.173(9) 0.209(11) 0.151(8) 0.032(7) 0.037(7) 0.026(8)
O3B 0.176(12) 0.263(18) 0.52(3) -0.12(2) 0.021(16) 0.028(11)
O1A 0.189(9) 0.180(8) 0.149(8) 0.008(6) 0.045(7) 0.004(7)
O2A 0.202(11) 0.176(9) 0.224(11) 0.011(8) 0.068(9) 0.005(8)
C1_1 0.133(13) 0.115(12) 0.173(15) 0.025(12) 0.026(13) 0.001(11)
C2_1 0.181(16) 0.186(18) 0.165(15) 0.060(14) 0.025(13) -0.001(14)
C3_1 0.202(18) 0.159(14) 0.199(18) 0.043(15) 0.046(15) -0.012(15)
C4_1 0.162(15) 0.149(14) 0.168(14) 0.047(12) 0.006(12) -0.037(12)
C5_1 0.133(13) 0.117(12) 0.169(15) 0.013(12) 0.067(13) 0.004(11)
C6_1 0.108(11) 0.114(11) 0.121(11) 0.022(10) 0.020(9) 0.009(10)
N7_1 0.100(8) 0.105(8) 0.110(7) 0.001(6) 0.036(7) 0.002(6)
C8_1 0.088(8) 0.106(9) 0.096(9) 0.002(8) 0.043(8) 0.013(8)
C9_1 0.088(8) 0.115(9) 0.092(9) 0.014(7) 0.035(7) 0.000(7)
C10_1 0.113(10) 0.113(10) 0.088(9) 0.030(9) 0.025(8) 0.017(9)
O1_2 0.129(7) 0.113(6) 0.113(6) 0.015(6) 0.039(6) 0.003(6)
C2_2 0.120(10) 0.115(9) 0.141(11) 0.034(10) 0.044(9) 0.020(9)
C3_2 0.168(14) 0.126(11) 0.106(11) 0.015(10) 0.004(11) -0.006(10)
C4_2 0.222(18) 0.165(13) 0.140(13) 0.043(12) 0.042(13) 0.060(14)
C5_2 0.27(2) 0.140(13) 0.164(15) 0.029(11) 0.050(16) -0.025(14)
C1_3 0.081(7) 0.096(8) 0.100(8) 0.015(7) 0.044(7) 0.027(6)
C2_3 0.083(7) 0.112(9) 0.084(7) -0.015(7) 0.030(6) 0.005(7)
C3_3 0.097(8) 0.072(7) 0.127(10) -0.003(7) 0.050(8) 0.008(6)
C4_3 0.088(8) 0.113(9) 0.098(8) 0.014(7) 0.031(7) 0.019(7)
C5_3 0.074(7) 0.116(9) 0.072(7) 0.000(7) 0.012(6) 0.008(6)
C6_3 0.084(7) 0.098(8) 0.089(8) 0.021(7) 0.030(6) 0.037(6)
N7_3 0.100(6) 0.081(6) 0.130(8) 0.000(5) 0.053(6) 0.008(5)
C8_3 0.087(8) 0.128(10) 0.075(8) 0.029(8) 0.015(6) 0.023(7)
C9_3 0.095(8) 0.135(10) 0.079(7) 0.030(8) 0.018(6) 0.013(8)
C10_3 0.113(9) 0.078(8) 0.125(10) 0.010(7) 0.058(8) 0.017(7)
O1_4 0.104(5) 0.123(6) 0.101(6) 0.001(5) 0.037(5) 0.016(4)
C2_4 0.107(9) 0.117(10) 0.102(9) 0.021(7) 0.036(8) 0.014(7)
C3_4 0.119(10) 0.134(11) 0.121(10) 0.022(8) 0.048(9) 0.010(8)
C4_4 0.161(12) 0.120(10) 0.165(13) 0.017(9) 0.056(11) 0.039(9)
C5_4 0.123(10) 0.171(12) 0.155(12) 0.061(10) 0.028(9) 0.048(9)
C1_5 0.096(8) 0.096(9) 0.085(8) 0.012(7) 0.021(7) 0.010(7)
C2_5 0.115(10) 0.109(9) 0.116(10) 0.003(8) 0.055(8) 0.011(8)
C3_5 0.085(8) 0.150(11) 0.111(9) -0.004(9) 0.020(7) -0.010(9)
C4_5 0.117(10) 0.115(9) 0.113(9) -0.012(8) 0.046(8) -0.003(8)
C5_5 0.101(9) 0.129(11) 0.123(10) 0.029(9) 0.040(8) 0.039(9)
C6_5 0.099(9) 0.093(8) 0.097(8) -0.017(7) 0.029(7) -0.023(7)
N7_5 0.104(7) 0.095(7) 0.122(7) 0.019(6) 0.038(6) 0.001(5)
C8_5 0.117(11) 0.106(10) 0.178(14) -0.023(10) 0.073(11) -0.029(10)
C9_5 0.150(13) 0.136(13) 0.164(13) 0.022(11) 0.064(11) 0.034(11)
C10_5 0.108(10) 0.108(10) 0.156(12) 0.002(9) 0.032(9) -0.026(9)
O1_6 0.136(7) 0.138(8) 0.208(10) -0.004(7) 0.067(7) 0.000(6)
C2_6 0.162(13) 0.089(9) 0.223(16) 0.000(10) 0.062(12) -0.008(10)
C3_6 0.166(15) 0.168(16) 0.229(18) 0.013(14) 0.101(15) 0.008(13)
C4_6 0.24(2) 0.162(14) 0.35(3) -0.057(16) 0.18(2) -0.078(14)
C5_6 0.26(2) 0.135(14) 0.33(3) 0.003(16) 0.11(2) -0.006(14)
N1_7 0.082(7) 0.187(11) 0.077(7) 0.003(7) 0.027(6) 0.026(7)
C2_7 0.077(9) 0.210(15) 0.061(8) 0.019(10) 0.014(7) 0.022(10)
C3_7 0.102(11) 0.25(2) 0.128(14) -0.020(14) 0.061(11) 0.012(13)
C4_7 0.093(11) 0.192(15) 0.113(11) 0.025(10) 0.027(10) 0.033(10)
C5_7 0.113(11) 0.195(14) 0.135(11) 0.031(13) 0.059(10) 0.038(12)
C6_7 0.106(11) 0.131(11) 0.108(11) 0.032(9) 0.033(9) 0.030(10)
N1_8 0.084(7) 0.166(12) 0.088(9) -0.034(9) 0.031(7) 0.000(7)
C2_8 0.087(10) 0.177(16) 0.108(13) -0.040(14) 0.045(11) -0.001(12)
C3_8 0.119(13) 0.24(2) 0.169(17) -0.090(19) 0.083(13) -0.033(16)
C4_8 0.087(11) 0.207(18) 0.148(17) -0.122(17) 0.035(11) -0.045(13)
C5_8 0.093(11) 0.172(16) 0.135(15) -0.083(15) 0.061(11) -0.039(12)
C6_8 0.079(9) 0.160(15) 0.096(12) -0.005(12) 0.042(9) 0.009(10)
N7_8 0.107(8) 0.158(11) 0.100(10) -0.017(8) 0.058(8) 0.008(8)
C8_8 0.106(10) 0.138(13) 0.096(11) -0.010(12) 0.028(9) -0.002(10)
C9_8 0.127(11) 0.154(13) 0.162(15) -0.075(13) 0.073(11) -0.042(10)
C10_8 0.130(13) 0.134(14) 0.175(18) -0.061(14) 0.080(13) -0.037(11)
O1_9 0.111(7) 0.251(11) 0.140(8) -0.065(8) 0.050(7) -0.021(7)
C2_9 0.128(13) 0.31(2) 0.126(13) -0.056(14) 0.040(11) -0.033(14)
C3_9 0.165(18) 0.30(3) 0.19(2) -0.14(2) 0.052(17) -0.036(18)
C4_9 0.168(19) 0.37(3) 0.28(3) -0.09(3) 0.07(2) -0.10(2)
C5_9 0.144(15) 0.50(4) 0.21(2) -0.14(2) 0.046(16) -0.07(2)
N1_10 0.100(7) 0.143(9) 0.104(7) 0.007(6) 0.039(6) -0.003(6)
C2_10 0.127(12) 0.106(11) 0.26(2) 0.025(14) 0.110(14) 0.022(10)
C3_10 0.156(12) 0.101(9) 0.153(12) 0.014(10) 0.092(11) 0.015(9)
C4_10 0.147(12) 0.193(17) 0.123(12) 0.045(12) 0.088(11) 0.038(12)
C5_10 0.107(10) 0.112(9) 0.149(12) -0.016(10) 0.069(9) 0.002(8)
C6_10 0.085(8) 0.163(13) 0.115(10) 0.053(10) 0.054(8) 0.022(8)
N7_10 0.110(7) 0.098(6) 0.173(10) 0.046(7) 0.089(8) 0.022(6)
C8_10 0.098(9) 0.201(17) 0.094(10) -0.050(12) 0.051(8) -0.041(11)
C9_10 0.106(9) 0.198(15) 0.082(8) 0.042(10) 0.024(7) 0.031(10)
C10_10 0.113(10) 0.147(12) 0.163(14) 0.020(11) 0.076(10) 0.011(9)
O1_11 0.183(9) 0.143(8) 0.171(9) 0.031(6) 0.099(8) 0.021(6)
C2_11 0.30(2) 0.142(15) 0.27(2) 0.045(14) 0.19(2) 0.031(14)
C3_11 0.51(4) 0.146(17) 0.161(17) 0.050(13) 0.13(2) 0.06(2)
C4_11 0.39(3) 0.198(18) 0.22(2) 0.052(16) 0.19(2) 0.049(19)
C5_11 0.53(5) 0.130(16) 0.34(3) 0.055(18) 0.13(3) 0.06(2)
N1_12 0.124(8) 0.141(8) 0.103(7) -0.028(6) 0.061(7) -0.026(7)
C2_12 0.087(9) 0.178(14) 0.093(9) -0.031(10) 0.044(8) -0.010(10)
C3_12 0.077(8) 0.201(14) 0.090(8) -0.040(10) 0.021(7) -0.023(10)
C4_12 0.159(14) 0.114(10) 0.127(11) -0.016(9) 0.070(11) -0.004(10)
C5_12 0.133(12) 0.175(15) 0.123(11) 0.009(11) 0.047(10) 0.038(11)
C6_12 0.136(11) 0.123(10) 0.105(9) -0.050(9) 0.060(9) -0.053(10)
N7_12 0.107(7) 0.161(10) 0.086(6) -0.022(6) 0.039(6) -0.032(7)
C8_12 0.188(16) 0.095(10) 0.161(14) -0.023(11) 0.094(13) 0.013(11)
C9_12 0.186(15) 0.099(9) 0.197(16) -0.058(11) 0.077(13) -0.020(10)
C10_12 0.144(12) 0.167(14) 0.115(10) -0.039(10) 0.040(9) 0.013(11)
O1_13 0.143(7) 0.187(8) 0.154(8) -0.067(7) 0.044(6) -0.026(6)
C2_13 0.161(11) 0.218(13) 0.219(13) -0.101(10) 0.015(10) 0.015(10)
C3_13 0.225(17) 0.211(15) 0.269(18) -0.120(13) -0.057(14) 0.000(12)
C4_13 0.34(3) 0.28(2) 0.308(19) -0.109(16) -0.083(18) 0.006(19)
C5_13 0.34(3) 0.32(2) 0.38(3) -0.054(19) 0.01(2) -0.02(2)
N1_14 0.099(7) 0.207(12) 0.084(7) 0.006(7) 0.030(6) 0.037(8)
C2_14 0.207(18) 0.115(12) 0.168(16) -0.042(13) 0.076(15) -0.046(13)
C3_14 0.238(18) 0.102(10) 0.132(12) 0.033(10) 0.051(12) 0.074(12)
C4_14 0.173(15) 0.184(16) 0.109(11) 0.019(12) 0.034(10) 0.056(14)
C5_14 0.139(12) 0.105(10) 0.162(13) -0.008(10) 0.043(11) 0.024(10)
C6_14 0.156(12) 0.100(9) 0.121(10) 0.036(9) 0.069(10) 0.054(9)
N7_14 0.127(8) 0.121(8) 0.120(8) 0.037(6) 0.078(7) 0.057(7)
C8_14 0.074(8) 0.157(12) 0.066(7) -0.008(9) 0.018(6) 0.027(9)
C9_14 0.093(8) 0.164(12) 0.099(9) 0.012(9) 0.016(7) 0.040(9)
C10_14 0.140(12) 0.115(10) 0.141(12) 0.020(9) 0.050(10) 0.042(9)
O1_15 0.243(12) 0.132(7) 0.187(10) 0.012(7) 0.014(9) 0.058(7)
C2_15 0.40(2) 0.105(10) 0.283(17) 0.003(10) 0.082(16) 0.025(12)
C3_15 0.50(3) 0.30(2) 0.32(2) 0.087(15) 0.13(2) 0.14(2)
C4_15 0.31(2) 0.200(18) 0.244(18) 0.029(14) 0.027(16) 0.021(17)
C5_15 0.50(3) 0.81(8) 0.36(3) 0.12(3) 0.13(2) 0.22(3)
O1_16 0.185(11) 0.135(9) 0.255(14) 0.006(9) -0.064(10) -0.011(8)
O2_16 0.131(7) 0.145(7) 0.135(7) 0.020(6) 0.050(6) -0.015(6)
N3_16 0.147(12) 0.134(12) 0.141(11) 0.008(10) 0.013(10) -0.004(11)
C4_16 0.086(8) 0.082(8) 0.093(9) -0.011(7) 0.044(8) -0.005(7)
O5_16 0.105(5) 0.104(5) 0.093(5) 0.004(4) 0.045(5) 0.014(5)
N6_16 0.088(6) 0.112(7) 0.081(6) -0.003(5) 0.026(5) 0.012(5)
C7_16 0.120(10) 0.122(11) 0.094(10) -0.034(10) 0.013(8) -0.011(8)
O8_16 0.187(9) 0.129(7) 0.123(8) 0.010(6) 0.004(7) -0.012(6)
N9_16 0.118(7) 0.087(6) 0.085(6) 0.022(6) 0.025(5) 0.008(6)
C10_16 0.099(11) 0.177(16) 0.117(11) 0.018(12) 0.003(9) 0.017(12)
O11_16 0.155(9) 0.165(9) 0.207(11) 0.057(8) 0.039(8) 0.030(7)
N12_16 0.100(8) 0.128(9) 0.110(8) 0.004(7) 0.016(7) -0.009(7)
N13_16 0.102(8) 0.199(11) 0.112(9) 0.018(9) 0.066(8) 0.017(8)
C14_16 0.070(9) 0.23(2) 0.100(12) -0.067(16) 0.015(9) -0.025(12)
O15_16 0.111(7) 0.283(13) 0.099(7) -0.040(8) 0.013(6) 0.014(8)
N16_16 0.119(9) 0.127(9) 0.145(12) -0.016(9) 0.071(9) 0.005(7)
C17_16 0.115(11) 0.139(14) 0.116(12) -0.044(12) 0.030(9) 0.000(11)
O18_16 0.197(10) 0.113(7) 0.214(11) -0.021(7) 0.103(9) 0.005(7)
N19_16 0.099(7) 0.096(6) 0.131(9) -0.013(7) 0.049(6) 0.000(6)
C20_16 0.108(10) 0.120(10) 0.136(12) -0.022(11) 0.071(10) -0.014(9)
O21_16 0.104(6) 0.184(8) 0.097(6) 0.011(6) 0.024(5) 0.007(5)
N22_16 0.143(10) 0.149(11) 0.120(9) -0.042(8) 0.040(7) -0.008(9)
C23_16 0.207(19) 0.130(14) 0.148(14) 0.012(13) 0.060(13) 0.044(15)
O24_16 0.219(11) 0.113(7) 0.184(10) -0.017(7) 0.059(8) -0.010(7)
N25_16 0.097(8) 0.135(8) 0.120(8) -0.001(8) 0.042(7) 0.026(7)
C26_16 0.084(10) 0.129(13) 0.112(11) -0.019(10) -0.011(9) 0.014(10)
O27_16 0.135(9) 0.194(11) 0.233(12) 0.003(10) -0.036(9) 0.029(8)
O29_16 0.090(6) 0.150(8) 0.125(7) -0.032(7) 0.021(5) 0.002(7)
C30_16 0.118(14) 0.169(16) 0.200(19) 0.009(15) 0.036(13) 0.017(13)
C31_16 0.203(19) 0.24(2) 0.21(2) -0.023(17) 0.059(17) -0.002(15)
C32_16 0.137(13) 0.207(18) 0.236(19) -0.099(17) 0.068(13) -0.051(13)
C33_16 0.165(17) 0.170(17) 0.73(7) 0.02(2) 0.22(3) 0.006(14)
N1_17 0.111(7) 0.155(9) 0.101(7) -0.009(7) 0.051(6) -0.002(7)
C2_17 0.099(9) 0.139(11) 0.081(8) 0.013(8) 0.045(7) 0.020(8)
C3_17 0.122(10) 0.135(11) 0.088(9) -0.002(8) 0.038(8) 0.018(8)
C4_17 0.132(11) 0.131(11) 0.106(10) -0.011(9) 0.035(9) 0.019(9)
C5_17 0.145(12) 0.145(12) 0.124(11) -0.049(10) 0.038(10) 0.011(10)
C6_17 0.145(12) 0.103(9) 0.142(12) -0.042(9) 0.050(10) 0.010(8)
C7_17 0.142(13) 0.155(13) 0.145(13) -0.002(11) 0.041(11) 0.061(11)
C8_17 0.133(13) 0.136(13) 0.28(2) -0.016(14) 0.033(14) 0.055(10)
C9_17 0.26(2) 0.164(15) 0.169(16) -0.065(14) 0.045(16) -0.002(16)
C10_17 0.190(16) 0.147(13) 0.159(14) -0.035(11) 0.003(12) 0.052(11)
O1_18 0.172(9) 0.138(7) 0.118(7) -0.027(6) 0.048(6) 0.009(6)
C2_18 0.141(12) 0.153(12) 0.150(12) -0.034(11) 0.010(10) 0.015(11)
C3_18 0.22(2) 0.22(2) 0.20(2) -0.063(18) 0.074(19) 0.009(18)
C4_18 0.25(2) 0.29(3) 0.160(16) 0.046(17) -0.005(16) 0.01(2)
C5_18 0.31(3) 0.25(2) 0.172(18) -0.014(17) 0.01(2) -0.03(2)
N1_19 0.102(6) 0.130(8) 0.084(6) -0.023(6) 0.033(5) 0.005(6)
C2_19 0.116(10) 0.130(11) 0.143(12) -0.027(10) 0.073(10) -0.001(9)
C3_19 0.124(9) 0.137(10) 0.098(9) -0.043(9) 0.049(8) -0.006(8)
C4_19 0.129(10) 0.092(9) 0.148(12) -0.009(9) 0.076(10) 0.001(8)
C5_19 0.102(8) 0.123(10) 0.085(8) 0.003(8) 0.037(7) 0.019(7)
C6_19 0.099(8) 0.075(7) 0.127(10) -0.004(7) 0.051(8) 0.010(6)
C7_19 0.096(8) 0.137(11) 0.066(7) -0.027(8) 0.034(6) -0.014(7)
C8_19 0.110(9) 0.107(9) 0.095(8) 0.014(8) 0.040(7) 0.022(7)
C9_19 0.115(9) 0.103(9) 0.110(10) 0.002(7) 0.046(8) 0.006(7)
C10_19 0.122(10) 0.106(9) 0.126(10) -0.006(8) 0.062(9) -0.010(7)
O1_20 0.115(6) 0.135(7) 0.113(6) -0.014(5) 0.040(5) -0.003(5)
C2_20 0.125(10) 0.110(10) 0.149(12) -0.016(8) 0.056(10) -0.021(8)
C3_20 0.121(11) 0.160(14) 0.146(13) -0.033(10) 0.040(10) -0.012(9)
C4_20 0.141(12) 0.162(12) 0.170(13) -0.007(10) 0.065(11) -0.047(10)
C5_20 0.168(14) 0.219(16) 0.181(16) -0.082(13) 0.076(13) -0.053(12)
N1_21 0.137(9) 0.131(8) 0.121(8) -0.009(7) 0.064(7) 0.028(7)
C2_21 0.153(14) 0.134(12) 0.154(13) -0.029(12) 0.062(12) 0.019(12)
C3_21 0.199(17) 0.123(11) 0.195(16) 0.041(12) 0.068(13) 0.089(13)
C4_21 0.195(17) 0.148(14) 0.187(16) 0.051(13) 0.094(14) 0.102(15)
C5_21 0.161(14) 0.138(11) 0.134(11) 0.020(10) 0.070(11) 0.066(12)
C6_21 0.106(9) 0.128(10) 0.099(9) 0.006(8) 0.041(8) 0.034(9)
C7_21 0.125(11) 0.150(12) 0.089(9) -0.003(9) 0.057(8) 0.015(10)
C8_21 0.135(11) 0.147(11) 0.089(8) 0.010(8) 0.047(8) 0.009(10)
C9_21 0.121(10) 0.196(14) 0.089(9) 0.005(11) 0.036(8) 0.038(12)
C10_21 0.118(11) 0.159(13) 0.102(10) 0.027(9) 0.033(8) 0.060(10)
O1_22 0.177(9) 0.158(7) 0.204(10) 0.028(7) 0.069(8) 0.062(7)
C2_22 0.223(14) 0.143(9) 0.307(19) 0.007(10) 0.103(13) 0.058(9)
C3_22 0.257(18) 0.233(15) 0.35(2) 0.093(15) 0.137(16) 0.126(14)
C4_22 0.243(16) 0.241(17) 0.27(2) 0.048(16) 0.107(15) 0.119(14)
C5_22 0.42(3) 0.291(19) 0.67(5) 0.17(3) 0.25(3) 0.102(19)
N1_23 0.103(8) 0.157(10) 0.115(8) -0.020(7) 0.058(7) -0.009(7)
C2_23 0.139(13) 0.101(10) 0.148(13) -0.018(10) 0.069(11) 0.019(10)
C3_23 0.148(13) 0.171(15) 0.145(13) -0.047(12) 0.031(11) 0.004(12)
C4_23 0.175(17) 0.166(17) 0.160(16) -0.016(12) 0.064(14) 0.011(12)
C5_23 0.130(11) 0.158(13) 0.134(11) -0.037(11) 0.062(9) -0.010(12)
C6_23 0.100(10) 0.161(14) 0.114(11) -0.024(11) 0.044(9) 0.002(11)
N1_24 0.104(7) 0.115(10) 0.117(9) 0.010(8) 0.061(7) 0.015(6)
C2_24 0.113(10) 0.105(11) 0.134(13) -0.028(11) 0.069(10) -0.018(9)
C3_24 0.140(11) 0.105(9) 0.174(14) 0.054(11) 0.114(11) 0.036(9)
C4_24 0.142(12) 0.132(14) 0.134(13) 0.028(10) 0.093(11) 0.018(10)
C5_24 0.127(11) 0.114(12) 0.117(12) 0.013(11) 0.070(10) 0.021(10)
C6_24 0.125(11) 0.112(12) 0.124(13) 0.025(12) 0.083(11) 0.018(10)
N7_24 0.103(7) 0.115(9) 0.102(9) 0.014(7) 0.042(7) 0.018(6)
C8_24 0.095(9) 0.157(14) 0.101(11) 0.018(11) 0.040(9) 0.011(10)
C9_24 0.090(9) 0.183(15) 0.107(11) 0.026(12) 0.039(8) 0.005(10)
C10_24 0.123(11) 0.128(12) 0.109(12) 0.021(11) 0.058(10) 0.020(11)
O1_25 0.141(8) 0.181(8) 0.144(8) 0.060(8) 0.072(7) 0.055(7)
C2_25 0.113(10) 0.227(17) 0.115(11) 0.033(11) 0.023(9) 0.019(11)
C3_25 0.142(14) 0.214(17) 0.207(18) 0.098(16) 0.064(15) 0.059(13)
C4_25 0.128(12) 0.30(2) 0.186(17) 0.110(17) 0.036(13) 0.038(14)
C5_25 0.171(17) 0.23(2) 0.38(3) 0.09(2) 0.15(2) 0.074(15)
N1_26 0.122(8) 0.070(6) 0.166(10) -0.030(6) 0.089(7) -0.011(5)
C2_26 0.080(8) 0.153(13) 0.127(11) -0.008(11) 0.050(8) -0.007(9)
C3_26 0.104(9) 0.182(14) 0.146(11) -0.095(12) 0.059(8) -0.042(10)
C4_26 0.115(10) 0.102(9) 0.207(16) -0.060(10) 0.102(11) -0.035(8)
C5_26 0.117(11) 0.139(12) 0.148(12) -0.001(11) 0.051(10) -0.004(10)
C6_26 0.077(7) 0.105(9) 0.135(10) -0.056(9) 0.052(7) -0.027(7)
N7_26 0.108(7) 0.147(10) 0.139(9) -0.035(7) 0.067(7) -0.005(6)
C8_26 0.137(11) 0.064(8) 0.218(18) 0.034(10) 0.108(12) 0.010(8)
C9_26 0.134(11) 0.075(9) 0.246(18) -0.007(11) 0.098(12) -0.005(8)
C10_26 0.119(11) 0.119(12) 0.176(15) -0.015(12) 0.067(11) -0.013(9)
O1_27 0.177(9) 0.145(9) 0.222(11) -0.067(8) 0.100(8) -0.051(7)
C2_27 0.28(2) 0.086(11) 0.36(3) -0.024(14) 0.14(2) -0.015(12)
C3_27 0.24(3) 0.145(16) 0.48(5) -0.17(2) 0.06(3) -0.062(17)
C4_27 0.21(2) 0.22(2) 0.56(6) -0.06(3) 0.03(3) -0.03(2)
C5_27 0.39(5) 0.34(4) 0.68(8) -0.23(4) 0.40(5) -0.16(3)
N1_28 0.118(8) 0.166(10) 0.097(7) -0.001(7) 0.040(6) 0.049(7)
C2_28 0.22(2) 0.097(10) 0.22(2) -0.018(13) 0.154(18) -0.014(14)
C3_28 0.207(17) 0.107(10) 0.167(14) 0.054(11) 0.092(13) 0.065(12)
C4_28 0.172(15) 0.170(15) 0.153(14) 0.042(12) 0.083(12) 0.044(12)
C5_28 0.144(13) 0.156(13) 0.124(12) -0.004(11) 0.077(10) 0.008(11)
C6_28 0.107(10) 0.154(12) 0.096(9) 0.043(9) 0.047(8) 0.060(10)
N7_28 0.136(9) 0.121(8) 0.133(9) 0.018(7) 0.078(8) 0.038(7)
C8_28 0.089(9) 0.180(15) 0.083(8) 0.010(10) 0.034(7) 0.040(10)
C9_28 0.089(8) 0.182(13) 0.113(10) 0.031(10) 0.045(8) 0.044(10)
C10_28 0.129(12) 0.148(12) 0.127(11) 0.055(11) 0.051(10) 0.061(11)
O1_29 0.137(8) 0.187(9) 0.173(9) 0.051(8) 0.062(7) 0.037(7)
C2_29 0.158(16) 0.29(2) 0.159(15) 0.100(16) 0.036(13) 0.037(16)
C3_29 0.19(2) 0.57(5) 0.19(2) 0.22(3) 0.053(18) 0.02(3)
C4_29 0.25(3) 0.68(7) 0.22(3) 0.19(3) 0.08(2) 0.13(4)
C5_29 0.32(4) 0.32(3) 0.27(3) 0.10(3) -0.02(3) 0.07(3)
N1_30 0.148(10) 0.154(10) 0.158(10) -0.028(9) 0.097(9) -0.038(9)
C2_30 0.133(14) 0.195(17) 0.125(13) -0.016(14) 0.063(11) -0.026(15)
C3_30 0.124(12) 0.34(3) 0.157(14) -0.120(18) 0.059(11) -0.141(18)
C4_30 0.25(3) 0.21(2) 0.39(4) -0.16(2) 0.22(3) -0.117(19)
C5_30 0.182(18) 0.201(18) 0.23(2) -0.094(18) 0.110(16) -0.129(17)
C6_30 0.175(15) 0.148(13) 0.159(14) -0.042(13) 0.111(13) -0.048(14)
N7_30 0.135(9) 0.160(11) 0.146(10) -0.036(9) 0.071(8) -0.043(9)
C8_30 0.23(2) 0.114(12) 0.191(17) -0.030(13) 0.133(17) -0.026(15)
C9_30 0.200(18) 0.124(12) 0.24(2) -0.073(14) 0.126(16) -0.068(13)
C10_30 0.26(2) 0.164(16) 0.203(19) -0.108(16) 0.116(17) -0.146(19)
O1_31 0.280(16) 0.221(12) 0.309(17) -0.084(13) 0.148(14) -0.078(12)
C2_31 0.43(3) 0.214(15) 0.38(3) -0.109(16) 0.12(2) -0.029(16)
C3_31 0.61(4) 0.22(2) 0.42(3) -0.07(2) 0.02(3) -0.10(2)
C4_31 0.66(6) 0.24(3) 0.43(3) -0.09(2) 0.05(3) -0.01(3)
C5_31 0.66(6) 0.67(7) 0.43(4) -0.01(3) -0.02(4) -0.32(6)
N1_32 0.146(12) 0.148(11) 0.158(12) -0.009(10) 0.036(10) 0.038(10)
O2_32 0.175(11) 0.241(13) 0.213(12) -0.050(10) 0.026(9) 0.095(10)
O3_32 0.213(11) 0.140(8) 0.140(8) -0.003(6) 0.059(7) 0.046(8)
C4_32 0.095(9) 0.107(9) 0.087(9) -0.004(8) 0.049(8) 0.003(8)
O5_32 0.111(6) 0.108(5) 0.095(5) 0.000(4) 0.039(5) 0.003(5)
N6_32 0.091(6) 0.105(7) 0.085(7) 0.004(5) 0.037(6) 0.013(5)
C7_32 0.112(9) 0.106(10) 0.119(12) 0.015(9) 0.041(9) 0.029(7)
O8_32 0.162(8) 0.152(7) 0.080(5) -0.008(5) 0.022(6) 0.010(6)
N9_32 0.129(8) 0.130(8) 0.083(6) 0.006(6) 0.020(6) 0.043(7)
C10_32 0.119(12) 0.118(12) 0.174(14) -0.036(12) 0.028(11) 0.025(11)
O11_32 0.160(9) 0.141(8) 0.216(11) -0.015(8) 0.059(8) 0.014(7)
N12_32 0.115(8) 0.121(8) 0.128(8) -0.025(7) 0.032(7) 0.009(7)
N13_32 0.105(7) 0.124(8) 0.087(7) -0.005(6) 0.031(6) 0.014(6)
C14_32 0.109(11) 0.149(14) 0.110(12) -0.008(11) 0.043(10) 0.006(10)
O15_32 0.138(7) 0.182(8) 0.106(6) 0.004(6) 0.043(6) 0.000(6)
N16_32 0.133(9) 0.090(8) 0.123(10) -0.007(7) 0.063(8) -0.010(6)
C17_32 0.109(10) 0.174(16) 0.128(12) 0.037(14) 0.063(9) 0.004(11)
O18_32 0.185(9) 0.116(7) 0.184(9) 0.029(7) 0.086(7) 0.016(6)
N19_32 0.096(7) 0.105(7) 0.116(8) -0.006(7) 0.045(6) 0.005(6)
C20_32 0.106(10) 0.109(10) 0.118(12) 0.007(10) 0.049(10) 0.023(9)
O21_32 0.110(6) 0.218(10) 0.114(7) -0.042(7) 0.037(6) 0.008(6)
N22_32 0.136(9) 0.112(8) 0.164(10) 0.006(8) 0.052(8) 0.004(8)
C23_32 0.169(19) 0.23(3) 0.24(3) -0.12(2) 0.097(18) -0.09(2)
O24_32 0.303(19) 0.104(8) 0.322(19) 0.032(10) 0.107(14) 0.018(10)
N25_32 0.103(9) 0.251(16) 0.122(10) -0.027(11) 0.060(9) -0.046(10)
C26_32 0.108(15) 0.25(2) 0.108(12) 0.002(16) 0.010(11) -0.063(18)
O27_32 0.207(14) 0.31(2) 0.287(19) 0.051(15) -0.077(14) -0.106(14)
O28_32 0.100(8) 0.227(12) 0.157(9) 0.065(10) 0.026(7) -0.019(10)
C29_32 0.127(15) 0.22(2) 0.193(19) 0.035(15) 0.024(14) -0.047(16)
C30_32 0.143(14) 0.25(2) 0.25(2) 0.120(18) 0.044(14) 0.000(15)
C31_32 0.33(3) 0.34(3) 0.144(17) 0.027(18) 0.002(19) 0.04(3)
C32_32 0.142(13) 0.25(2) 0.227(18) 0.006(15) 0.078(14) -0.054(13)
S1_33 0.136(3) 0.144(3) 0.125(3) 0.006(2) 0.047(2) 0.005(2)
O2_33 0.139(7) 0.180(8) 0.117(6) -0.023(6) 0.036(6) 0.022(6)
C3_33 0.142(13) 0.141(12) 0.38(3) 0.075(15) 0.104(16) 0.038(10)
C4_33 0.217(16) 0.102(9) 0.207(15) -0.034(9) 0.103(13) -0.035(10)

loop_
_atom_type_symbol
_atom_type_description
_atom_type_scat_dispersion_real
_atom_type_scat_dispersion_imag
_atom_type_scat_source
C C 0.0058 0.0027 'International Tables Vol C Tables 4.2.6.8 and 6.1.1.4'
H H 0.0000 0.0000 'International Tables Vol C Tables 4.2.6.8 and 6.1.1.4'
N N 0.0108 0.0054 'International Tables Vol C Tables 4.2.6.8 and 6.1.1.4'
O O 0.0180 0.0099 'International Tables Vol C Tables 4.2.6.8 and 6.1.1.4'
S S 0.1732 0.1893 'International Tables Vol C Tables 4.2.6.8 and 6.1.1.4'

loop_
_geom_angle_atom_site_label_1
_geom_angle_atom_site_label_2
_geom_angle_atom_site_label_3
_geom_angle
C2_1 C1_1 C6_1 123.8(17)
C2_1 C1_1 N3_16 111.8(17)
C6_1 C1_1 N3_16 124.4(15)
C1_1 C2_1 C3_1 119.0(17)
C4_1 C3_1 C2_1 118.0(15)
C3_1 C4_1 C5_1 120.4(15)
C10_1 C5_1 C4_1 121.8(16)
C10_1 C5_1 C6_1 117.3(14)
C4_1 C5_1 C6_1 120.9(16)
N7_1 C6_1 C1_1 120.1(14)
N7_1 C6_1 C5_1 122.3(14)
C1_1 C6_1 C5_1 117.5(15)
C8_1 N7_1 C6_1 117.1(11)
N7_1 C8_1 C9_1 124.9(11)
N7_1 C8_1 C4_16 117.5(12)
C9_1 C8_1 C4_16 117.6(12)
C10_1 C9_1 C8_1 117.4(11)
O1_2 C10_1 C9_1 123.9(14)
O1_2 C10_1 C5_1 115.1(14)
C9_1 C10_1 C5_1 120.8(12)
C10_1 O1_2 C2_2 118.1(10)
O1_2 C2_2 C3_2 106.7(11)
C2_2 C3_2 C4_2 105.6(13)
C2_2 C3_2 C5_2 112.2(14)
C4_2 C3_2 C5_2 109.5(15)
C2_3 C1_3 C6_3 120.0
C2_3 C1_3 N6_16 123.5(5)
C6_3 C1_3 N6_16 116.4(5)
C1_3 C2_3 C3_3 120.0
C4_3 C3_3 C2_3 120.0
C3_3 C4_3 C5_3 120.0
C6_3 C5_3 C4_3 120.0
C6_3 C5_3 C10_3 120.0
C4_3 C5_3 C10_3 120.0
C5_3 C6_3 N7_3 120.0
C5_3 C6_3 C1_3 120.0
N7_3 C6_3 C1_3 120.0
C6_3 N7_3 C8_3 120.0
C9_3 C8_3 N7_3 120.0
C9_3 C8_3 C7_16 122.6(8)
N7_3 C8_3 C7_16 117.3(8)
C8_3 C9_3 C10_3 120.0
O1_4 C10_3 C9_3 122.0(5)
O1_4 C10_3 C5_3 118.0(5)
C9_3 C10_3 C5_3 120.0
C10_3 O1_4 C2_4 120.0(7)
O1_4 C2_4 C3_4 106.8(9)
C4_4 C3_4 C2_4 112.2(10)
C4_4 C3_4 C5_4 112.2(11)
C2_4 C3_4 C5_4 105.5(10)
C2_5 C1_5 C6_5 120.0
C2_5 C1_5 N9_16 121.0(5)
C6_5 C1_5 N9_16 119.0(5)
C3_5 C2_5 C1_5 120.0
C2_5 C3_5 C4_5 120.0
C5_5 C4_5 C3_5 120.0
C4_5 C5_5 C6_5 120.0
C4_5 C5_5 C10_5 120.0
C6_5 C5_5 C10_5 120.0
N7_5 C6_5 C5_5 120.0
N7_5 C6_5 C1_5 120.0
C5_5 C6_5 C1_5 120.0
C6_5 N7_5 C8_5 120.0
C9_5 C8_5 N7_5 120.0
C9_5 C8_5 C10_16 121.2(10)
N7_5 C8_5 C10_16 118.8(10)
C8_5 C9_5 C10_5 120.0
C9_5 C10_5 C5_5 120.0
C9_5 C10_5 O1_6 121.7(6)
C5_5 C10_5 O1_6 118.3(6)
C10_5 O1_6 C2_6 119.4(10)
O1_6 C2_6 C3_6 102.4(12)
C4_6 C3_6 C2_6 111.3(15)
C4_6 C3_6 C5_6 106.2(17)
C2_6 C3_6 C5_6 110.4(15)
C2_7 N1_7 C6_7 120.0
N13_16 C2_7 N1_7 112.9(10)
N13_16 C2_7 C3_7 127.1(10)
N1_7 C2_7 C3_7 120.0
C4_7 C3_7 C2_7 120.0
C3_7 C4_7 C5_7 120.0
C6_7 C5_7 C4_7 120.0
N12_16 C6_7 C5_7 127.4(10)
N12_16 C6_7 N1_7 112.6(10)
C5_7 C6_7 N1_7 120.0
C2_8 N1_8 C6_8 120.8(14)
N1_8 C2_8 C3_8 127.2(19)
N1_8 C2_8 C14_16 123.0(17)
C3_8 C2_8 C14_16 110(2)
C2_8 C3_8 C4_8 113.9(19)
C3_8 C4_8 O1_9 127(2)
C3_8 C4_8 C5_8 124.7(16)
O1_9 C4_8 C5_8 108(2)
C10_8 C5_8 C4_8 132.1(18)
C10_8 C5_8 C6_8 116.2(17)
C4_8 C5_8 C6_8 111.7(18)
N7_8 C6_8 N1_8 120.5(15)
N7_8 C6_8 C5_8 117.8(17)
N1_8 C6_8 C5_8 121.7(16)
C8_8 N7_8 C6_8 123.7(14)
N7_8 C8_8 N16_16 117.8(15)
N7_8 C8_8 C9_8 122.5(15)
N16_16 C8_8 C9_8 119.7(18)
C10_8 C9_8 C8_8 115.6(16)
C5_8 C10_8 C9_8 124.0(16)
C4_8 O1_9 C2_9 114.6(16)
O1_9 C2_9 C3_9 106.3(14)
C4_9 C3_9 C2_9 115.7(16)
C4_9 C3_9 C5_9 115(2)
C2_9 C3_9 C5_9 104.5(17)
C2_10 N1_10 C6_10 120.0
C3_10 C2_10 N1_10 120.0
C3_10 C2_10 C17_16 124.9(10)
N1_10 C2_10 C17_16 115.1(10)
C4_10 C3_10 C2_10 120.0
O1_11 C4_10 C3_10 123.3(7)
O1_11 C4_10 C5_10 116.7(7)
C3_10 C4_10 C5_10 120.0
C6_10 C5_10 C4_10 120.0
C6_10 C5_10 C10_10 120.0
C4_10 C5_10 C10_10 120.0
C5_10 C6_10 N7_10 120.0
C5_10 C6_10 N1_10 120.0
N7_10 C6_10 N1_10 120.0
C8_10 N7_10 C6_10 120.0
N19_16 C8_10 C9_10 130.9(7)
N19_16 C8_10 N7_10 108.6(7)
C9_10 C8_10 N7_10 120.0
C8_10 C9_10 C10_10 120.0
C9_10 C10_10 C5_10 120.0
C4_10 O1_11 C2_11 119.1(11)
O1_11 C2_11 C3_11 103.3(13)
C5_11 C3_11 C4_11 101(2)
C5_11 C3_11 C2_11 100.8(16)
C4_11 C3_11 C2_11 104.3(17)
C2_12 N1_12 C6_12 120.0
N1_12 C2_12 C3_12 120.0
N1_12 C2_12 C20_16 114.5(8)
C3_12 C2_12 C20_16 125.4(8)
C4_12 C3_12 C2_12 120.0
O1_13 C4_12 C3_12 119.8(7)
O1_13 C4_12 C5_12 120.2(7)
C3_12 C4_12 C5_12 120.0
C4_12 C5_12 C6_12 120.0
C4_12 C5_12 C10_12 120.0
C6_12 C5_12 C10_12 120.0
C5_12 C6_12 N7_12 120.0
C5_12 C6_12 N1_12 120.0
N7_12 C6_12 N1_12 120.0
C8_12 N7_12 C6_12 120.0
N22_16 C8_12 C9_12 131.2(7)
N22_16 C8_12 N7_12 108.8(7)
C9_12 C8_12 N7_12 120.0
C8_12 C9_12 C10_12 120.0
C9_12 C10_12 C5_12 120.0
C4_12 O1_13 C2_13 119.5(10)
C3_13 C2_13 O1_13 108.9(13)
C2_13 C3_13 C4_13 100.7(16)
C2_13 C3_13 C5_13 113(2)
C4_13 C3_13 C5_13 122.1(18)
C2_14 N1_14 C6_14 120.0
N1_14 C2_14 C3_14 120.0
N1_14 C2_14 C23_16 112.0(10)
C3_14 C2_14 C23_16 128.0(10)
C4_14 C3_14 C2_14 120.0
O1_15 C4_14 C3_14 120.8(7)
O1_15 C4_14 C5_14 119.0(7)
C3_14 C4_14 C5_14 120.0
C6_14 C5_14 C4_14 120.0
C6_14 C5_14 C10_14 120.0
C4_14 C5_14 C10_14 120.0
N7_14 C6_14 C5_14 120.0
N7_14 C6_14 N1_14 120.0
C5_14 C6_14 N1_14 120.0
C8_14 N7_14 C6_14 120.0
N25_16 C8_14 N7_14 109.4(7)
N25_16 C8_14 C9_14 130.5(7)
N7_14 C8_14 C9_14 120.0
C10_14 C9_14 C8_14 120.0
C9_14 C10_14 C5_14 120.0
C4_14 O1_15 C2_15 117.3(12)
C3_15 C2_15 O1_15 106.8(17)
C2_15 C3_15 C4_15 106(2)
C2_15 C3_15 C5_15 103.8(14)
C4_15 C3_15 C5_15 127(2)
O1_16 N3_16 O2_16 119.7(14)
O1_16 N3_16 C1_1 120.4(15)
O2_16 N3_16 C1_1 119.6(15)
O5_16 C4_16 N6_16 125.6(10)
O5_16 C4_16 C8_1 119.7(12)
N6_16 C4_16 C8_1 114.7(11)
C4_16 N6_16 C1_3 127.6(8)
O8_16 C7_16 N9_16 124.8(11)
O8_16 C7_16 C8_3 115.0(13)
N9_16 C7_16 C8_3 120.2(12)
C7_16 N9_16 C1_5 124.9(8)
O11_16 C10_16 N12_16 122.2(13)
O11_16 C10_16 C8_5 118.9(17)
N12_16 C10_16 C8_5 118.9(15)
C10_16 N12_16 C6_7 130.5(11)
C2_7 N13_16 C14_16 126.7(15)
O15_16 C14_16 N13_16 126(2)
O15_16 C14_16 C2_8 129.2(17)
N13_16 C14_16 C2_8 104.6(16)
C8_8 N16_16 C17_16 133.9(13)
O18_16 C17_16 N16_16 125.1(14)
O18_16 C17_16 C2_10 120.5(18)
N16_16 C17_16 C2_10 114.4(15)
C8_10 N19_16 C20_16 124.0(11)
O21_16 C20_16 N19_16 122.1(13)
O21_16 C20_16 C2_12 118.3(13)
N19_16 C20_16 C2_12 119.5(14)
C8_12 N22_16 C23_16 124.1(13)
O24_16 C23_16 N22_16 124.6(18)
O24_16 C23_16 C2_14 121.3(15)
N22_16 C23_16 C2_14 114.1(17)
C26_16 N25_16 C8_14 125.0(12)
O27_16 C26_16 O29_16 128.7(15)
O27_16 C26_16 N25_16 121.6(17)
O29_16 C26_16 N25_16 109.7(14)
C26_16 O29_16 C30_16 122.8(13)
O29_16 C30_16 C33_16 108.8(18)
O29_16 C30_16 C32_16 102.1(14)
C33_16 C30_16 C32_16 105.7(19)
O29_16 C30_16 C31_16 111.1(16)
C33_16 C30_16 C31_16 123(2)
C32_16 C30_16 C31_16 103.6(16)
C2_17 N1_17 C6_17 120.0
N1_17 C2_17 C3_17 120.0
N1_17 C2_17 C4_32 117.9(8)
C3_17 C2_17 C4_32 122.1(8)
C4_17 C3_17 C2_17 120.0
O1_18 C4_17 C3_17 124.0(7)
O1_18 C4_17 C5_17 115.9(7)
C3_17 C4_17 C5_17 120.0
C6_17 C5_17 C4_17 120.0
C6_17 C5_17 C10_17 120.0
C4_17 C5_17 C10_17 120.0
C5_17 C6_17 C7_17 120.0
C5_17 C6_17 N1_17 120.0
C7_17 C6_17 N1_17 120.0
C8_17 C7_17 C6_17 120.0
C8_17 C7_17 N1_32 117.2(8)
C6_17 C7_17 N1_32 122.8(8)
C7_17 C8_17 C9_17 120.0
C8_17 C9_17 C10_17 120.0
C9_17 C10_17 C5_17 120.0
C4_17 O1_18 C2_18 116.0(9)
O1_18 C2_18 C3_18 106.8(14)
C2_18 C3_18 C4_18 104.8(17)
C2_18 C3_18 C5_18 98.0(17)
C4_18 C3_18 C5_18 110(2)
C2_19 N1_19 C6_19 120.0
N1_19 C2_19 C3_19 120.0
N1_19 C2_19 C7_32 122.1(8)
C3_19 C2_19 C7_32 117.8(8)
C4_19 C3_19 C2_19 120.0
O1_20 C4_19 C3_19 121.6(6)
O1_20 C4_19 C5_19 118.4(6)
C3_19 C4_19 C5_19 120.0
C6_19 C5_19 C4_19 120.0
C6_19 C5_19 C10_19 120.0
C4_19 C5_19 C10_19 120.0
C7_19 C6_19 C5_19 120.0
C7_19 C6_19 N1_19 120.0
C5_19 C6_19 N1_19 120.0
C6_19 C7_19 C8_19 120.0
C6_19 C7_19 N6_32 117.4(5)
C8_19 C7_19 N6_32 122.5(5)
C9_19 C8_19 C7_19 120.0
C8_19 C9_19 C10_19 120.0
C9_19 C10_19 C5_19 120.0
C4_19 O1_20 C2_20 120.8(8)
C3_20 C2_20 O1_20 108.2(10)
C4_20 C3_20 C2_20 113.7(12)
C4_20 C3_20 C5_20 109.4(12)
C2_20 C3_20 C5_20 106.7(13)
C2_21 N1_21 C6_21 120.0
C3_21 C2_21 N1_21 120.0
C3_21 C2_21 C10_32 124.1(9)
N1_21 C2_21 C10_32 115.4(9)
C2_21 C3_21 C4_21 120.0
C3_21 C4_21 C5_21 120.0
C3_21 C4_21 O1_22 124.4(8)
C5_21 C4_21 O1_22 115.5(8)
C6_21 C5_21 C4_21 120.0
C6_21 C5_21 C10_21 120.0
C4_21 C5_21 C10_21 120.0
C5_21 C6_21 C7_21 120.0
C5_21 C6_21 N1_21 120.0
C7_21 C6_21 N1_21 120.0
C8_21 C7_21 C6_21 120.0
C8_21 C7_21 N9_32 118.2(7)
C6_21 C7_21 N9_32 121.8(7)
C7_21 C8_21 C9_21 120.0
C8_21 C9_21 C10_21 120.0
C9_21 C10_21 C5_21 120.0
C4_21 O1_22 C2_22 117.0(11)
O1_22 C2_22 C3_22 106.4(14)
C4_22 C3_22 C5_22 130.2(17)
C4_22 C3_22 C2_22 101.7(17)
C5_22 C3_22 C2_22 108(2)
C2_23 N1_23 C6_23 120.0
N12_32 C2_23 C3_23 128.6(10)
N12_32 C2_23 N1_23 111.4(10)
C3_23 C2_23 N1_23 120.0
C2_23 C3_23 C4_23 120.0
C5_23 C4_23 C3_23 120.0
C4_23 C5_23 C6_23 120.0
N13_32 C6_23 C5_23 128.3(10)
N13_32 C6_23 N1_23 111.6(10)
C5_23 C6_23 N1_23 120.0
C2_24 N1_24 C6_24 126.1(13)
N1_24 C2_24 N16_32 121.6(15)
N1_24 C2_24 C3_24 120.1(14)
N16_32 C2_24 C3_24 118.3(15)
C4_24 C3_24 C2_24 112.5(13)
C3_24 C4_24 C5_24 127.2(14)
C10_24 C5_24 C4_24 127.7(15)
C10_24 C5_24 C6_24 118.1(15)
C4_24 C5_24 C6_24 114.1(16)
N7_24 C6_24 N1_24 120.4(13)
N7_24 C6_24 C5_24 119.7(16)
N1_24 C6_24 C5_24 119.8(15)
C6_24 N7_24 C8_24 119.4(13)
N7_24 C8_24 C9_24 122.5(15)
N7_24 C8_24 C14_32 116.1(14)
C9_24 C8_24 C14_32 121.2(17)
C10_24 C9_24 C8_24 118.7(14)
C9_24 C10_24 C5_24 121.3(14)
C9_24 C10_24 O1_25 125.9(17)
C5_24 C10_24 O1_25 112.8(16)
C10_24 O1_25 C2_25 116.0(13)
O1_25 C2_25 C3_25 103.0(13)
C2_25 C3_25 C5_25 110.8(15)
C2_25 C3_25 C4_25 100.6(15)
C5_25 C3_25 C4_25 117.3(16)
C2_26 N1_26 C6_26 120.0
N19_32 C2_26 N1_26 108.6(7)
N19_32 C2_26 C3_26 131.1(7)
N1_26 C2_26 C3_26 120.0
C4_26 C3_26 C2_26 120.0
C3_26 C4_26 C5_26 120.0
C6_26 C5_26 C4_26 120.0
C6_26 C5_26 C10_26 120.0
C4_26 C5_26 C10_26 120.0
C5_26 C6_26 N7_26 120.0
C5_26 C6_26 N1_26 120.0
N7_26 C6_26 N1_26 120.0
C8_26 N7_26 C6_26 120.0
N7_26 C8_26 C9_26 120.0
N7_26 C8_26 C17_32 108.9(10)
C9_26 C8_26 C17_32 131.1(10)
C10_26 C9_26 C8_26 120.0
O1_27 C10_26 C9_26 123.0(8)
O1_27 C10_26 C5_26 116.8(8)
C9_26 C10_26 C5_26 120.0
C10_26 O1_27 C2_27 117.5(12)
O1_27 C2_27 C3_27 103.5(16)
C5_27 C3_27 C4_27 108(3)
C5_27 C3_27 C2_27 119(2)
C4_27 C3_27 C2_27 107(3)
C2_28 N1_28 C6_28 120.0
N22_32 C2_28 C3_28 133.6(7)
N22_32 C2_28 N1_28 106.2(7)
C3_28 C2_28 N1_28 120.0
C4_28 C3_28 C2_28 120.0
C3_28 C4_28 C5_28 120.0
C4_28 C5_28 C6_28 120.0
C4_28 C5_28 C10_28 120.0
C6_28 C5_28 C10_28 120.0
N7_28 C6_28 C5_28 120.0
N7_28 C6_28 N1_28 120.0
C5_28 C6_28 N1_28 120.0
C6_28 N7_28 C8_28 120.0
N7_28 C8_28 C9_28 120.0
N7_28 C8_28 C20_32 113.1(9)
C9_28 C8_28 C20_32 126.9(9)
C10_28 C9_28 C8_28 120.0
O1_29 C10_28 C9_28 122.4(8)
O1_29 C10_28 C5_28 117.6(8)
C9_28 C10_28 C5_28 120.0
C10_28 O1_29 C2_29 121.5(11)
O1_29 C2_29 C3_29 103.5(15)
C4_29 C3_29 C5_29 101(2)
C4_29 C3_29 C2_29 107(2)
C5_29 C3_29 C2_29 109(2)
C2_30 N1_30 C6_30 120.0
N25_32 C2_30 N1_30 105.9(9)
N25_32 C2_30 C3_30 134.1(9)
N1_30 C2_30 C3_30 120.0
C4_30 C3_30 C2_30 120.0
C3_30 C4_30 C5_30 120.0
C4_30 C5_30 C6_30 120.0
C4_30 C5_30 C10_30 120.0
C6_30 C5_30 C10_30 120.0
N7_30 C6_30 C5_30 120.0
N7_30 C6_30 N1_30 120.0
C5_30 C6_30 N1_30 120.0
C8_30 N7_30 C6_30 120.0
N7_30 C8_30 C9_30 120.0
N7_30 C8_30 C23_32 118.0(13)
C9_30 C8_30 C23_32 122.0(13)
C8_30 C9_30 C10_30 120.0
O1_31 C10_30 C9_30 122.5(11)
O1_31 C10_30 C5_30 117.5(11)
C9_30 C10_30 C5_30 120.0
C10_30 O1_31 C2_31 117.7(16)
O1_31 C2_31 C3_31 116(2)
C5_31 C3_31 C4_31 134(3)
C5_31 C3_31 C2_31 106(3)
C4_31 C3_31 C2_31 105(3)
O2_32 N1_32 O3_32 120.7(15)
O2_32 N1_32 C7_17 119.3(14)
O3_32 N1_32 C7_17 119.5(13)
O5_32 C4_32 N6_32 127.0(11)
O5_32 C4_32 C2_17 117.6(11)
N6_32 C4_32 C2_17 115.3(11)
C4_32 N6_32 C7_19 126.3(8)
O8_32 C7_32 N9_32 125.6(12)
O8_32 C7_32 C2_19 118.0(12)
N9_32 C7_32 C2_19 116.1(13)
C7_32 N9_32 C7_21 122.1(9)
O11_32 C10_32 N12_32 124.8(15)
O11_32 C10_32 C2_21 117.3(15)
N12_32 C10_32 C2_21 117.5(14)
C10_32 N12_32 C2_23 128.1(12)
C6_23 N13_32 C14_32 127.9(11)
O15_32 C14_32 N13_32 125.9(14)
O15_32 C14_32 C8_24 120.9(15)
N13_32 C14_32 C8_24 113.0(14)
C2_24 N16_32 C17_32 139.6(13)
N16_32 C17_32 O18_32 121.5(14)
N16_32 C17_32 C8_26 126.1(15)
O18_32 C17_32 C8_26 112.4(17)
C20_32 N19_32 C2_26 123.3(10)
O21_32 C20_32 N19_32 128.7(13)
O21_32 C20_32 C8_28 114.2(14)
N19_32 C20_32 C8_28 117.1(13)
C2_28 N22_32 C23_32 121.0(15)
O24_32 C23_32 C8_30 121(2)
O24_32 C23_32 N22_32 131(3)
C8_30 C23_32 N22_32 107(2)
C2_30 N25_32 C26_32 128.4(16)
O27_32 C26_32 O28_32 136(3)
O27_32 C26_32 N25_32 112(3)
O28_32 C26_32 N25_32 111.6(18)
C26_32 O28_32 C29_32 123.7(17)
C30_32 C29_32 C31_32 100.5(17)
C30_32 C29_32 O28_32 108.3(16)
C31_32 C29_32 O28_32 107.3(17)
C30_32 C29_32 C32_32 107.7(16)
C31_32 C29_32 C32_32 121.2(18)
O28_32 C29_32 C32_32 110.8(14)
O2_33 S1_33 C4_33 108.5(7)
O2_33 S1_33 C3_33 105.1(8)
C4_33 S1_33 C3_33 95.1(8)

loop_
_geom_bond_atom_site_label_1
_geom_bond_atom_site_label_2
_geom_bond_distance
C1_1 C2_1 1.357(19)
C1_1 C6_1 1.394(17)
C1_1 N3_16 1.452(19)
C2_1 C3_1 1.51(2)
C3_1 C4_1 1.39(2)
C4_1 C5_1 1.424(18)
C5_1 C10_1 1.407(17)
C5_1 C6_1 1.436(17)
C6_1 N7_1 1.388(15)
N7_1 C8_1 1.304(12)
C8_1 C9_1 1.450(14)
C8_1 C4_16 1.486(15)
C9_1 C10_1 1.361(14)
C10_1 O1_2 1.339(12)
O1_2 C2_2 1.468(12)
C2_2 C3_2 1.479(16)
C3_2 C4_2 1.477(19)
C3_2 C5_2 1.51(2)
C1_3 C2_3 1.3900
C1_3 C6_3 1.3900
C1_3 N6_16 1.421(10)
C2_3 C3_3 1.3900
C3_3 C4_3 1.3900
C4_3 C5_3 1.3900
C5_3 C6_3 1.3900
C5_3 C10_3 1.3900
C6_3 N7_3 1.3900
N7_3 C8_3 1.3900
C8_3 C9_3 1.3900
C8_3 C7_16 1.460(13)
C9_3 C10_3 1.3900
C10_3 O1_4 1.374(9)
O1_4 C2_4 1.451(10)
C2_4 C3_4 1.528(15)
C3_4 C4_4 1.489(17)
C3_4 C5_4 1.643(16)
C1_5 C2_5 1.3900
C1_5 C6_5 1.3900
C1_5 N9_16 1.392(11)
C2_5 C3_5 1.3900
C3_5 C4_5 1.3900
C4_5 C5_5 1.3900
C5_5 C6_5 1.3900
C5_5 C10_5 1.3900
C6_5 N7_5 1.3900
N7_5 C8_5 1.3900
C8_5 C9_5 1.3900
C8_5 C10_16 1.429(15)
C9_5 C10_5 1.3900
C10_5 O1_6 1.392(11)
O1_6 C2_6 1.486(12)
C2_6 C3_6 1.54(2)
C3_6 C4_6 1.49(2)
C3_6 C5_6 1.54(2)
N1_7 C2_7 1.3900
N1_7 C6_7 1.3900
C2_7 N13_16 1.386(13)
C2_7 C3_7 1.3900
C3_7 C4_7 1.3900
C4_7 C5_7 1.3900
C5_7 C6_7 1.3900
C6_7 N12_16 1.348(12)
N1_8 C2_8 1.258(17)
N1_8 C6_8 1.340(16)
C2_8 C3_8 1.39(2)
C2_8 C14_16 1.51(2)
C3_8 C4_8 1.41(2)
C4_8 O1_9 1.405(18)
C4_8 C5_8 1.42(2)
C5_8 C10_8 1.347(19)
C5_8 C6_8 1.498(19)
C6_8 N7_8 1.329(15)
N7_8 C8_8 1.269(15)
C8_8 N16_16 1.355(16)
C8_8 C9_8 1.434(18)
C9_8 C10_8 1.36(2)
O1_9 C2_9 1.522(13)
C2_9 C3_9 1.539(16)
C3_9 C4_9 1.504(17)
C3_9 C5_9 1.545(17)
N1_10 C2_10 1.3900
N1_10 C6_10 1.3900
C2_10 C3_10 1.3900
C2_10 C17_16 1.461(15)
C3_10 C4_10 1.3900
C4_10 O1_11 1.373(11)
C4_10 C5_10 1.3900
C5_10 C6_10 1.3900
C5_10 C10_10 1.3900
C6_10 N7_10 1.3900
N7_10 C8_10 1.3900
C8_10 N19_16 1.329(11)
C8_10 C9_10 1.3900
C9_10 C10_10 1.3900
O1_11 C2_11 1.535(13)
C2_11 C3_11 1.591(16)
C3_11 C5_11 1.507(17)
C3_11 C4_11 1.547(17)
N1_12 C2_12 1.3900
N1_12 C6_12 1.3900
C2_12 C3_12 1.3900
C2_12 C20_16 1.412(15)
C3_12 C4_12 1.3900
C4_12 O1_13 1.380(10)
C4_12 C5_12 1.3900
C5_12 C6_12 1.3900
C5_12 C10_12 1.3900
C6_12 N7_12 1.3900
N7_12 C8_12 1.3900
C8_12 N22_16 1.335(13)
C8_12 C9_12 1.3900
C9_12 C10_12 1.3900
O1_13 C2_13 1.537(14)
C2_13 C3_13 1.529(16)
C3_13 C4_13 1.548(17)
C3_13 C5_13 1.565(18)
N1_14 C2_14 1.3900
N1_14 C6_14 1.3900
C2_14 C3_14 1.3900
C2_14 C23_16 1.43(2)
C3_14 C4_14 1.3900
C4_14 O1_15 1.370(12)
C4_14 C5_14 1.3900
C5_14 C6_14 1.3900
C5_14 C10_14 1.3900
C6_14 N7_14 1.3900
N7_14 C8_14 1.3900
C8_14 N25_16 1.359(12)
C8_14 C9_14 1.3900
C9_14 C10_14 1.3900
O1_15 C2_15 1.535(13)
C2_15 C3_15 1.534(14)
C3_15 C4_15 1.563(14)
C3_15 C5_15 1.573(14)
O1_16 N3_16 1.188(14)
O2_16 N3_16 1.248(13)
C4_16 O5_16 1.214(11)
C4_16 N6_16 1.341(13)
C7_16 O8_16 1.225(14)
C7_16 N9_16 1.349(15)
C10_16 O11_16 1.295(17)
C10_16 N12_16 1.310(18)
N13_16 C14_16 1.393(16)
C14_16 O15_16 1.156(18)
N16_16 C17_16 1.356(18)
C17_16 O18_16 1.168(16)
N19_16 C20_16 1.372(15)
C20_16 O21_16 1.253(15)
N22_16 C23_16 1.412(19)
C23_16 O24_16 1.20(2)
N25_16 C26_16 1.339(15)
C26_16 O27_16 1.192(15)
C26_16 O29_16 1.302(15)
O29_16 C30_16 1.419(19)
C30_16 C33_16 1.46(2)
C30_16 C32_16 1.61(2)
C30_16 C31_16 1.62(2)
N1_17 C2_17 1.3900
N1_17 C6_17 1.3900
C2_17 C3_17 1.3900
C2_17 C4_32 1.472(13)
C3_17 C4_17 1.3900
C4_17 O1_18 1.350(11)
C4_17 C5_17 1.3900
C5_17 C6_17 1.3900
C5_17 C10_17 1.3900
C6_17 C7_17 1.3900
C7_17 C8_17 1.3900
C7_17 N1_32 1.497(15)
C8_17 C9_17 1.3900
C9_17 C10_17 1.3900
O1_18 C2_18 1.511(12)
C2_18 C3_18 1.52(2)
C3_18 C4_18 1.57(2)
C3_18 C5_18 1.68(3)
N1_19 C2_19 1.3900
N1_19 C6_19 1.3900
C2_19 C3_19 1.3900
C2_19 C7_32 1.488(13)
C3_19 C4_19 1.3900
C4_19 O1_20 1.366(10)
C4_19 C5_19 1.3900
C5_19 C6_19 1.3900
C5_19 C10_19 1.3900
C6_19 C7_19 1.3900
C7_19 C8_19 1.3900
C7_19 N6_32 1.406(11)
C8_19 C9_19 1.3900
C9_19 C10_19 1.3900
O1_20 C2_20 1.496(12)
C2_20 C3_20 1.496(17)
C3_20 C4_20 1.485(18)
C3_20 C5_20 1.579(18)
N1_21 C2_21 1.3900
N1_21 C6_21 1.3900
C2_21 C3_21 1.3900
C2_21 C10_32 1.447(16)
C3_21 C4_21 1.3900
C4_21 C5_21 1.3900
C4_21 O1_22 1.406(12)
C5_21 C6_21 1.3900
C5_21 C10_21 1.3900
C6_21 C7_21 1.3900
C7_21 C8_21 1.3900
C7_21 N9_32 1.392(11)
C8_21 C9_21 1.3900
C9_21 C10_21 1.3900
O1_22 C2_22 1.490(12)
C2_22 C3_22 1.572(16)
C3_22 C4_22 1.530(13)
C3_22 C5_22 1.559(17)
N1_23 C2_23 1.3900
N1_23 C6_23 1.3900
C2_23 N12_32 1.385(13)
C2_23 C3_23 1.3900
C3_23 C4_23 1.3900
C4_23 C5_23 1.3900
C5_23 C6_23 1.3900
C6_23 N13_32 1.342(12)
N1_24 C2_24 1.241(15)
N1_24 C6_24 1.340(16)
C2_24 N16_32 1.285(15)
C2_24 C3_24 1.580(17)
C3_24 C4_24 1.368(17)
C4_24 C5_24 1.384(18)
C5_24 C10_24 1.347(17)
C5_24 C6_24 1.500(17)
C6_24 N7_24 1.306(15)
N7_24 C8_24 1.348(15)
C8_24 C9_24 1.420(17)
C8_24 C14_32 1.485(18)
C9_24 C10_24 1.335(17)
C10_24 O1_25 1.387(15)
O1_25 C2_25 1.515(12)
C2_25 C3_25 1.523(19)
C3_25 C5_25 1.53(2)
C3_25 C4_25 1.66(2)
N1_26 C2_26 1.3900
N1_26 C6_26 1.3900
C2_26 N19_32 1.389(12)
C2_26 C3_26 1.3900
C3_26 C4_26 1.3900
C4_26 C5_26 1.3900
C5_26 C6_26 1.3900
C5_26 C10_26 1.3900
C6_26 N7_26 1.3900
N7_26 C8_26 1.3900
C8_26 C9_26 1.3900
C8_26 C17_32 1.458(18)
C9_26 C10_26 1.3900
C10_26 O1_27 1.366(11)
O1_27 C2_27 1.497(14)
C2_27 C3_27 1.60(3)
C3_27 C5_27 1.57(4)
C3_27 C4_27 1.56(3)
N1_28 C2_28 1.3900
N1_28 C6_28 1.3900
C2_28 N22_32 1.346(13)
C2_28 C3_28 1.3900
C3_28 C4_28 1.3900
C4_28 C5_28 1.3900
C5_28 C6_28 1.3900
C5_28 C10_28 1.3900
C6_28 N7_28 1.3900
N7_28 C8_28 1.3900
C8_28 C9_28 1.3900
C8_28 C20_32 1.469(15)
C9_28 C10_28 1.3900
C10_28 O1_29 1.335(12)
O1_29 C2_29 1.490(12)
C2_29 C3_29 1.545(18)
C3_29 C4_29 1.508(18)
C3_29 C5_29 1.539(19)
N1_30 C2_30 1.3900
N1_30 C6_30 1.3900
C2_30 N25_32 1.337(16)
C2_30 C3_30 1.3900
C3_30 C4_30 1.3900
C4_30 C5_30 1.3900
C5_30 C6_30 1.3900
C5_30 C10_30 1.3900
C6_30 N7_30 1.3900
N7_30 C8_30 1.3900
C8_30 C9_30 1.3900
C8_30 C23_32 1.47(3)
C9_30 C10_30 1.3900
C10_30 O1_31 1.338(16)
O1_31 C2_31 1.535(13)
C2_31 C3_31 1.542(14)
C3_31 C5_31 1.52(2)
C3_31 C4_31 1.528(19)
N1_32 O2_32 1.194(14)
N1_32 O3_32 1.219(14)
C4_32 O5_32 1.212(12)
C4_32 N6_32 1.350(13)
C7_32 O8_32 1.202(14)
C7_32 N9_32 1.358(15)
C10_32 O11_32 1.267(15)
C10_32 N12_32 1.304(16)
N13_32 C14_32 1.355(15)
C14_32 O15_32 1.251(14)
N16_32 C17_32 1.299(18)
C17_32 O18_32 1.341(17)
N19_32 C20_32 1.279(14)
C20_32 O21_32 1.241(14)
N22_32 C23_32 1.48(2)
C23_32 O24_32 1.14(3)
N25_32 C26_32 1.44(2)
C26_32 O27_32 1.126(19)
C26_32 O28_32 1.23(2)
O28_32 C29_32 1.54(2)
C29_32 C30_32 1.485(16)
C29_32 C31_32 1.526(16)
C29_32 C32_32 1.582(16)
S1_33 O2_33 1.502(9)
S1_33 C4_33 1.796(14)
S1_33 C3_33 1.798(17)

loop_
_geom_torsion_atom_site_label_1
_geom_torsion_atom_site_label_2
_geom_torsion_atom_site_label_3
_geom_torsion_atom_site_label_4
_geom_torsion
C6_1 C1_1 C2_1 C3_1 3(3)
N3_16 C1_1 C2_1 C3_1 -175.9(15)
C1_1 C2_1 C3_1 C4_1 0(3)
C2_1 C3_1 C4_1 C5_1 0(3)
C3_1 C4_1 C5_1 C10_1 178.6(16)
C3_1 C4_1 C5_1 C6_1 -4(3)
C2_1 C1_1 C6_1 N7_1 172.5(16)
N3_16 C1_1 C6_1 N7_1 -9(2)
C2_1 C1_1 C6_1 C5_1 -7(2)
N3_16 C1_1 C6_1 C5_1 172.0(14)
C10_1 C5_1 C6_1 N7_1 5.3(19)
C4_1 C5_1 C6_1 N7_1 -172.0(14)
C10_1 C5_1 C6_1 C1_1 -175.4(13)
C4_1 C5_1 C6_1 C1_1 7(2)
C1_1 C6_1 N7_1 C8_1 178.1(12)
C5_1 C6_1 N7_1 C8_1 -2.6(17)
C6_1 N7_1 C8_1 C9_1 -1.2(15)
C6_1 N7_1 C8_1 C4_16 -179.0(9)
N7_1 C8_1 C9_1 C10_1 2.2(16)
C4_16 C8_1 C9_1 C10_1 179.9(9)
C8_1 C9_1 C10_1 O1_2 175.3(10)
C8_1 C9_1 C10_1 C5_1 0.8(17)
C4_1 C5_1 C10_1 O1_2 -2(2)
C6_1 C5_1 C10_1 O1_2 -179.2(10)
C4_1 C5_1 C10_1 C9_1 173.1(13)
C6_1 C5_1 C10_1 C9_1 -4.2(19)
C9_1 C10_1 O1_2 C2_2 12.2(16)
C5_1 C10_1 O1_2 C2_2 -173.0(11)
C10_1 O1_2 C2_2 C3_2 169.7(11)
O1_2 C2_2 C3_2 C4_2 179.5(12)
O1_2 C2_2 C3_2 C5_2 -61.2(16)
C6_3 C1_3 C2_3 C3_3 0.0
N6_16 C1_3 C2_3 C3_3 -175.5(6)
C1_3 C2_3 C3_3 C4_3 0.0
C2_3 C3_3 C4_3 C5_3 0.0
C3_3 C4_3 C5_3 C6_3 0.0
C3_3 C4_3 C5_3 C10_3 180.0
C4_3 C5_3 C6_3 N7_3 180.0
C10_3 C5_3 C6_3 N7_3 0.0
C4_3 C5_3 C6_3 C1_3 0.0
C10_3 C5_3 C6_3 C1_3 180.0
C2_3 C1_3 C6_3 C5_3 0.0
N6_16 C1_3 C6_3 C5_3 175.8(5)
C2_3 C1_3 C6_3 N7_3 180.0
N6_16 C1_3 C6_3 N7_3 -4.2(5)
C5_3 C6_3 N7_3 C8_3 0.0
C1_3 C6_3 N7_3 C8_3 180.0
C6_3 N7_3 C8_3 C9_3 0.0
C6_3 N7_3 C8_3 C7_16 -178.2(7)
N7_3 C8_3 C9_3 C10_3 0.0
C7_16 C8_3 C9_3 C10_3 178.1(7)
C8_3 C9_3 C10_3 O1_4 -179.9(6)
C8_3 C9_3 C10_3 C5_3 0.0
C6_3 C5_3 C10_3 O1_4 179.9(5)
C4_3 C5_3 C10_3 O1_4 -0.1(5)
C6_3 C5_3 C10_3 C9_3 0.0
C4_3 C5_3 C10_3 C9_3 180.0
C9_3 C10_3 O1_4 C2_4 5.1(9)
C5_3 C10_3 O1_4 C2_4 -174.8(6)
C10_3 O1_4 C2_4 C3_4 170.1(8)
O1_4 C2_4 C3_4 C4_4 -64.5(13)
O1_4 C2_4 C3_4 C5_4 173.1(9)
C6_5 C1_5 C2_5 C3_5 0.0
N9_16 C1_5 C2_5 C3_5 -177.1(6)
C1_5 C2_5 C3_5 C4_5 0.0
C2_5 C3_5 C4_5 C5_5 0.0
C3_5 C4_5 C5_5 C6_5 0.0
C3_5 C4_5 C5_5 C10_5 180.0
C4_5 C5_5 C6_5 N7_5 180.0
C10_5 C5_5 C6_5 N7_5 0.0
C4_5 C5_5 C6_5 C1_5 0.0
C10_5 C5_5 C6_5 C1_5 180.0
C2_5 C1_5 C6_5 N7_5 180.0
N9_16 C1_5 C6_5 N7_5 -2.9(6)
C2_5 C1_5 C6_5 C5_5 0.0
N9_16 C1_5 C6_5 C5_5 177.1(6)
C5_5 C6_5 N7_5 C8_5 0.0
C1_5 C6_5 N7_5 C8_5 180.0
C6_5 N7_5 C8_5 C9_5 0.0
C6_5 N7_5 C8_5 C10_16 -179.4(8)
N7_5 C8_5 C9_5 C10_5 0.0
C10_16 C8_5 C9_5 C10_5 179.4(8)
C8_5 C9_5 C10_5 C5_5 0.0
C8_5 C9_5 C10_5 O1_6 -179.7(7)
C4_5 C5_5 C10_5 C9_5 180.0
C6_5 C5_5 C10_5 C9_5 0.0
C4_5 C5_5 C10_5 O1_6 -0.3(7)
C6_5 C5_5 C10_5 O1_6 179.7(7)
C9_5 C10_5 O1_6 C2_6 1.3(13)
C5_5 C10_5 O1_6 C2_6 -178.4(9)
C10_5 O1_6 C2_6 C3_6 -178.3(11)
O1_6 C2_6 C3_6 C4_6 -68.3(18)
O1_6 C2_6 C3_6 C5_6 174.0(14)
C6_7 N1_7 C2_7 N13_16 179.6(8)
C6_7 N1_7 C2_7 C3_7 0.0
N13_16 C2_7 C3_7 C4_7 -179.5(9)
N1_7 C2_7 C3_7 C4_7 0.0
C2_7 C3_7 C4_7 C5_7 0.0
C3_7 C4_7 C5_7 C6_7 0.0
C4_7 C5_7 C6_7 N12_16 -177.6(9)
C4_7 C5_7 C6_7 N1_7 0.0
C2_7 N1_7 C6_7 N12_16 177.9(8)
C2_7 N1_7 C6_7 C5_7 0.0
C6_8 N1_8 C2_8 C3_8 -1.2(19)
C6_8 N1_8 C2_8 C14_16 176.5(11)
N1_8 C2_8 C3_8 C4_8 0(2)
C14_16 C2_8 C3_8 C4_8 -177.5(13)
C2_8 C3_8 C4_8 O1_9 -177.9(11)
C2_8 C3_8 C4_8 C5_8 2(2)
C3_8 C4_8 C5_8 C10_8 178.9(16)
O1_9 C4_8 C5_8 C10_8 -1(2)
C3_8 C4_8 C5_8 C6_8 -3(2)
O1_9 C4_8 C5_8 C6_8 176.5(9)
C2_8 N1_8 C6_8 N7_8 177.2(10)
C2_8 N1_8 C6_8 C5_8 -0.5(17)
C10_8 C5_8 C6_8 N7_8 3.0(17)
C4_8 C5_8 C6_8 N7_8 -175.2(11)
C10_8 C5_8 C6_8 N1_8 -179.3(12)
C4_8 C5_8 C6_8 N1_8 2.6(16)
N1_8 C6_8 N7_8 C8_8 -178.4(12)
C5_8 C6_8 N7_8 C8_8 -0.6(17)
C6_8 N7_8 C8_8 N16_16 178.2(10)
C6_8 N7_8 C8_8 C9_8 -3.8(19)
N7_8 C8_8 C9_8 C10_8 5.7(19)
N16_16 C8_8 C9_8 C10_8 -176.4(12)
C4_8 C5_8 C10_8 C9_8 176.7(13)
C6_8 C5_8 C10_8 C9_8 -1(2)
C8_8 C9_8 C10_8 C5_8 -3(2)
C3_8 C4_8 O1_9 C2_9 6(2)
C5_8 C4_8 O1_9 C2_9 -173.6(10)
C4_8 O1_9 C2_9 C3_9 169.2(13)
O1_9 C2_9 C3_9 C4_9 -58(2)
O1_9 C2_9 C3_9 C5_9 174.5(13)
C6_10 N1_10 C2_10 C3_10 0.0
C6_10 N1_10 C2_10 C17_16 179.7(7)
N1_10 C2_10 C3_10 C4_10 0.0
C17_16 C2_10 C3_10 C4_10 -179.7(8)
C2_10 C3_10 C4_10 O1_11 -178.0(7)
C2_10 C3_10 C4_10 C5_10 0.0
O1_11 C4_10 C5_10 C6_10 178.1(6)
C3_10 C4_10 C5_10 C6_10 0.0
O1_11 C4_10 C5_10 C10_10 -1.9(6)
C3_10 C4_10 C5_10 C10_10 180.0
C4_10 C5_10 C6_10 N7_10 180.0
C10_10 C5_10 C6_10 N7_10 0.0
C4_10 C5_10 C6_10 N1_10 0.0
C10_10 C5_10 C6_10 N1_10 180.0
C2_10 N1_10 C6_10 C5_10 0.0
C2_10 N1_10 C6_10 N7_10 180.0
C5_10 C6_10 N7_10 C8_10 0.0
N1_10 C6_10 N7_10 C8_10 180.0
C6_10 N7_10 C8_10 N19_16 173.1(6)
C6_10 N7_10 C8_10 C9_10 0.0
N19_16 C8_10 C9_10 C10_10 -171.4(7)
N7_10 C8_10 C9_10 C10_10 0.0
C8_10 C9_10 C10_10 C5_10 0.0
C6_10 C5_10 C10_10 C9_10 0.0
C4_10 C5_10 C10_10 C9_10 180.0
C3_10 C4_10 O1_11 C2_11 7.8(12)
C5_10 C4_10 O1_11 C2_11 -170.2(9)
C4_10 O1_11 C2_11 C3_11 -175.6(12)
O1_11 C2_11 C3_11 C5_11 -167.4(18)
O1_11 C2_11 C3_11 C4_11 -62.8(18)
C6_12 N1_12 C2_12 C3_12 0.0
C6_12 N1_12 C2_12 C20_16 177.0(7)
N1_12 C2_12 C3_12 C4_12 0.0
C20_16 C2_12 C3_12 C4_12 -176.6(8)
C2_12 C3_12 C4_12 O1_13 180.0(7)
C2_12 C3_12 C4_12 C5_12 0.0
O1_13 C4_12 C5_12 C6_12 180.0(7)
C3_12 C4_12 C5_12 C6_12 0.0
O1_13 C4_12 C5_12 C10_12 0.0(7)
C3_12 C4_12 C5_12 C10_12 180.0
C4_12 C5_12 C6_12 N7_12 180.0
C10_12 C5_12 C6_12 N7_12 0.0
C4_12 C5_12 C6_12 N1_12 0.0
C10_12 C5_12 C6_12 N1_12 180.0
C2_12 N1_12 C6_12 C5_12 0.0
C2_12 N1_12 C6_12 N7_12 180.0
C5_12 C6_12 N7_12 C8_12 0.0
N1_12 C6_12 N7_12 C8_12 180.0
C6_12 N7_12 C8_12 N22_16 -179.9(7)
C6_12 N7_12 C8_12 C9_12 0.0
N22_16 C8_12 C9_12 C10_12 179.9(9)
N7_12 C8_12 C9_12 C10_12 0.0
C8_12 C9_12 C10_12 C5_12 0.0
C4_12 C5_12 C10_12 C9_12 180.0
C6_12 C5_12 C10_12 C9_12 0.0
C3_12 C4_12 O1_13 C2_13 -0.2(13)
C5_12 C4_12 O1_13 C2_13 179.8(10)
C4_12 O1_13 C2_13 C3_13 -179.7(14)
O1_13 C2_13 C3_13 C4_13 -166.3(18)
O1_13 C2_13 C3_13 C5_13 62(2)
C6_14 N1_14 C2_14 C3_14 0.0
C6_14 N1_14 C2_14 C23_16 178.7(9)
N1_14 C2_14 C3_14 C4_14 0.0
C23_16 C2_14 C3_14 C4_14 -178.4(10)
C2_14 C3_14 C4_14 O1_15 174.5(8)
C2_14 C3_14 C4_14 C5_14 0.0
O1_15 C4_14 C5_14 C6_14 -174.6(8)
C3_14 C4_14 C5_14 C6_14 0.0
O1_15 C4_14 C5_14 C10_14 5.4(8)
C3_14 C4_14 C5_14 C10_14 180.0
C4_14 C5_14 C6_14 N7_14 180.0
C10_14 C5_14 C6_14 N7_14 0.0
C4_14 C5_14 C6_14 N1_14 0.0
C10_14 C5_14 C6_14 N1_14 180.0
C2_14 N1_14 C6_14 N7_14 180.0
C2_14 N1_14 C6_14 C5_14 0.0
C5_14 C6_14 N7_14 C8_14 0.0
N1_14 C6_14 N7_14 C8_14 180.0
C6_14 N7_14 C8_14 N25_16 179.0(6)
C6_14 N7_14 C8_14 C9_14 0.0
N25_16 C8_14 C9_14 C10_14 -178.7(7)
N7_14 C8_14 C9_14 C10_14 0.0
C8_14 C9_14 C10_14 C5_14 0.0
C6_14 C5_14 C10_14 C9_14 0.0
C4_14 C5_14 C10_14 C9_14 180.0
C3_14 C4_14 O1_15 C2_15 -11.3(16)
C5_14 C4_14 O1_15 C2_15 163.3(12)
C4_14 O1_15 C2_15 C3_15 -153.6(15)
O1_15 C2_15 C3_15 C4_15 76(2)
O1_15 C2_15 C3_15 C5_15 -60(3)
C2_1 C1_1 N3_16 O1_16 165.7(18)
C6_1 C1_1 N3_16 O1_16 -13(3)
C2_1 C1_1 N3_16 O2_16 -21(2)
C6_1 C1_1 N3_16 O2_16 160.2(15)
N7_1 C8_1 C4_16 O5_16 171.9(9)
C9_1 C8_1 C4_16 O5_16 -6.0(14)
N7_1 C8_1 C4_16 N6_16 -8.9(13)
C9_1 C8_1 C4_16 N6_16 173.2(8)
O5_16 C4_16 N6_16 C1_3 -11.5(15)
C8_1 C4_16 N6_16 C1_3 169.3(8)
C2_3 C1_3 N6_16 C4_16 -8.7(11)
C6_3 C1_3 N6_16 C4_16 175.6(7)
C9_3 C8_3 C7_16 O8_16 7.8(14)
N7_3 C8_3 C7_16 O8_16 -174.1(9)
C9_3 C8_3 C7_16 N9_16 -169.0(8)
N7_3 C8_3 C7_16 N9_16 9.2(13)
O8_16 C7_16 N9_16 C1_5 -3(2)
C8_3 C7_16 N9_16 C1_5 173.2(8)
C2_5 C1_5 N9_16 C7_16 -30.3(12)
C6_5 C1_5 N9_16 C7_16 152.6(9)
C9_5 C8_5 C10_16 O11_16 -6.6(17)
N7_5 C8_5 C10_16 O11_16 172.9(10)
C9_5 C8_5 C10_16 N12_16 173.1(10)
N7_5 C8_5 C10_16 N12_16 -7.5(16)
O11_16 C10_16 N12_16 C6_7 -3(2)
C8_5 C10_16 N12_16 C6_7 177.5(10)
C5_7 C6_7 N12_16 C10_16 -6.9(17)
N1_7 C6_7 N12_16 C10_16 175.4(12)
N1_7 C2_7 N13_16 C14_16 165.6(9)
C3_7 C2_7 N13_16 C14_16 -14.8(14)
C2_7 N13_16 C14_16 O15_16 7(2)
C2_7 N13_16 C14_16 C2_8 -170.3(10)
N1_8 C2_8 C14_16 O15_16 178.2(13)
C3_8 C2_8 C14_16 O15_16 -4(2)
N1_8 C2_8 C14_16 N13_16 -5.0(16)
C3_8 C2_8 C14_16 N13_16 173.1(10)
N7_8 C8_8 N16_16 C17_16 177.5(13)
C9_8 C8_8 N16_16 C17_16 -1(2)
C8_8 N16_16 C17_16 O18_16 -8(2)
C8_8 N16_16 C17_16 C2_10 174.5(11)
C3_10 C2_10 C17_16 O18_16 2.3(17)
N1_10 C2_10 C17_16 O18_16 -177.4(11)
C3_10 C2_10 C17_16 N16_16 -179.6(7)
N1_10 C2_10 C17_16 N16_16 0.7(13)
C9_10 C8_10 N19_16 C20_16 -6.3(13)
N7_10 C8_10 N19_16 C20_16 -178.5(8)
C8_10 N19_16 C20_16 O21_16 -5.3(16)
C8_10 N19_16 C20_16 C2_12 178.1(8)
N1_12 C2_12 C20_16 O21_16 159.5(8)
C3_12 C2_12 C20_16 O21_16 -23.8(13)
N1_12 C2_12 C20_16 N19_16 -23.8(11)
C3_12 C2_12 C20_16 N19_16 152.9(7)
C9_12 C8_12 N22_16 C23_16 -5.7(17)
N7_12 C8_12 N22_16 C23_16 174.2(11)
C8_12 N22_16 C23_16 O24_16 -1(3)
C8_12 N22_16 C23_16 C2_14 -178.7(10)
N1_14 C2_14 C23_16 O24_16 174.0(14)
C3_14 C2_14 C23_16 O24_16 -7(2)
N1_14 C2_14 C23_16 N22_16 -7.8(15)
C3_14 C2_14 C23_16 N22_16 170.7(8)
N7_14 C8_14 N25_16 C26_16 177.6(10)
C9_14 C8_14 N25_16 C26_16 -3.6(14)
C8_14 N25_16 C26_16 O27_16 -4(2)
C8_14 N25_16 C26_16 O29_16 175.5(9)
O27_16 C26_16 O29_16 C30_16 9(3)
N25_16 C26_16 O29_16 C30_16 -171.3(13)
C26_16 O29_16 C30_16 C33_16 68(2)
C26_16 O29_16 C30_16 C32_16 179.2(12)
C26_16 O29_16 C30_16 C31_16 -70.9(18)
C6_17 N1_17 C2_17 C3_17 0.0
C6_17 N1_17 C2_17 C4_32 -179.1(6)
N1_17 C2_17 C3_17 C4_17 0.0
C4_32 C2_17 C3_17 C4_17 179.0(7)
C2_17 C3_17 C4_17 O1_18 -177.7(8)
C2_17 C3_17 C4_17 C5_17 0.0
O1_18 C4_17 C5_17 C6_17 177.9(7)
C3_17 C4_17 C5_17 C6_17 0.0
O1_18 C4_17 C5_17 C10_17 -2.1(7)
C3_17 C4_17 C5_17 C10_17 180.0
C4_17 C5_17 C6_17 C7_17 180.0
C10_17 C5_17 C6_17 C7_17 0.0
C4_17 C5_17 C6_17 N1_17 0.0
C10_17 C5_17 C6_17 N1_17 180.0
C2_17 N1_17 C6_17 C5_17 0.0
C2_17 N1_17 C6_17 C7_17 180.0
C5_17 C6_17 C7_17 C8_17 0.0
N1_17 C6_17 C7_17 C8_17 180.0
C5_17 C6_17 C7_17 N1_32 -176.7(9)
N1_17 C6_17 C7_17 N1_32 3.3(9)
C6_17 C7_17 C8_17 C9_17 0.0
N1_32 C7_17 C8_17 C9_17 176.9(8)
C7_17 C8_17 C9_17 C10_17 0.0
C8_17 C9_17 C10_17 C5_17 0.0
C6_17 C5_17 C10_17 C9_17 0.0
C4_17 C5_17 C10_17 C9_17 180.0
C3_17 C4_17 O1_18 C2_18 -5.8(13)
C5_17 C4_17 O1_18 C2_18 176.5(9)
C4_17 O1_18 C2_18 C3_18 178.8(13)
O1_18 C2_18 C3_18 C4_18 178.6(15)
O1_18 C2_18 C3_18 C5_18 65.1(18)
C6_19 N1_19 C2_19 C3_19 0.0
C6_19 N1_19 C2_19 C7_32 177.9(7)
N1_19 C2_19 C3_19 C4_19 0.0
C7_32 C2_19 C3_19 C4_19 -178.0(7)
C2_19 C3_19 C4_19 O1_20 178.4(6)
C2_19 C3_19 C4_19 C5_19 0.0
O1_20 C4_19 C5_19 C6_19 -178.4(6)
C3_19 C4_19 C5_19 C6_19 0.0
O1_20 C4_19 C5_19 C10_19 1.6(6)
C3_19 C4_19 C5_19 C10_19 180.0
C4_19 C5_19 C6_19 C7_19 180.0
C10_19 C5_19 C6_19 C7_19 0.0
C4_19 C5_19 C6_19 N1_19 0.0
C10_19 C5_19 C6_19 N1_19 180.0
C2_19 N1_19 C6_19 C7_19 180.0
C2_19 N1_19 C6_19 C5_19 0.0
C5_19 C6_19 C7_19 C8_19 0.0
N1_19 C6_19 C7_19 C8_19 180.0
C5_19 C6_19 C7_19 N6_32 -176.7(6)
N1_19 C6_19 C7_19 N6_32 3.3(6)
C6_19 C7_19 C8_19 C9_19 0.0
N6_32 C7_19 C8_19 C9_19 176.5(6)
C7_19 C8_19 C9_19 C10_19 0.0
C8_19 C9_19 C10_19 C5_19 0.0
C6_19 C5_19 C10_19 C9_19 0.0
C4_19 C5_19 C10_19 C9_19 180.0
C3_19 C4_19 O1_20 C2_20 -7.0(10)
C5_19 C4_19 O1_20 C2_20 171.4(7)
C4_19 O1_20 C2_20 C3_20 -171.0(9)
O1_20 C2_20 C3_20 C4_20 65.4(14)
O1_20 C2_20 C3_20 C5_20 -173.9(10)
C6_21 N1_21 C2_21 C3_21 0.0
C6_21 N1_21 C2_21 C10_32 172.4(8)
N1_21 C2_21 C3_21 C4_21 0.0
C10_32 C2_21 C3_21 C4_21 -171.7(9)
C2_21 C3_21 C4_21 C5_21 0.0
C2_21 C3_21 C4_21 O1_22 -178.1(8)
C3_21 C4_21 C5_21 C6_21 0.0
O1_22 C4_21 C5_21 C6_21 178.2(7)
C3_21 C4_21 C5_21 C10_21 180.0
O1_22 C4_21 C5_21 C10_21 -1.8(7)
C4_21 C5_21 C6_21 C7_21 180.0
C10_21 C5_21 C6_21 C7_21 0.0
C4_21 C5_21 C6_21 N1_21 0.0
C10_21 C5_21 C6_21 N1_21 180.0
C2_21 N1_21 C6_21 C5_21 0.0
C2_21 N1_21 C6_21 C7_21 180.0
C5_21 C6_21 C7_21 C8_21 0.0
N1_21 C6_21 C7_21 C8_21 180.0
C5_21 C6_21 C7_21 N9_32 -179.7(7)
N1_21 C6_21 C7_21 N9_32 0.3(7)
C6_21 C7_21 C8_21 C9_21 0.0
N9_32 C7_21 C8_21 C9_21 179.7(7)
C7_21 C8_21 C9_21 C10_21 0.0
C8_21 C9_21 C10_21 C5_21 0.0
C6_21 C5_21 C10_21 C9_21 0.0
C4_21 C5_21 C10_21 C9_21 180.0
C3_21 C4_21 O1_22 C2_22 -5.2(14)
C5_21 C4_21 O1_22 C2_22 176.7(11)
C4_21 O1_22 C2_22 C3_22 177.2(13)
O1_22 C2_22 C3_22 C4_22 68(2)
O1_22 C2_22 C3_22 C5_22 -152(2)
C6_23 N1_23 C2_23 N12_32 -178.7(8)
C6_23 N1_23 C2_23 C3_23 0.0
N12_32 C2_23 C3_23 C4_23 178.4(10)
N1_23 C2_23 C3_23 C4_23 0.0
C2_23 C3_23 C4_23 C5_23 0.0
C3_23 C4_23 C5_23 C6_23 0.0
C4_23 C5_23 C6_23 N13_32 176.8(9)
C4_23 C5_23 C6_23 N1_23 0.0
C2_23 N1_23 C6_23 N13_32 -177.3(8)
C2_23 N1_23 C6_23 C5_23 0.0
C6_24 N1_24 C2_24 N16_32 -175.3(11)
C6_24 N1_24 C2_24 C3_24 4.9(17)
N1_24 C2_24 C3_24 C4_24 -3.9(16)
N16_32 C2_24 C3_24 C4_24 176.2(11)
C2_24 C3_24 C4_24 C5_24 0.2(18)
C3_24 C4_24 C5_24 C10_24 -174.3(13)
C3_24 C4_24 C5_24 C6_24 2.3(18)
C2_24 N1_24 C6_24 N7_24 179.7(11)
C2_24 N1_24 C6_24 C5_24 -1.9(17)
C10_24 C5_24 C6_24 N7_24 -6.4(16)
C4_24 C5_24 C6_24 N7_24 176.6(10)
C10_24 C5_24 C6_24 N1_24 175.2(11)
C4_24 C5_24 C6_24 N1_24 -1.8(15)
N1_24 C6_24 N7_24 C8_24 -176.7(10)
C5_24 C6_24 N7_24 C8_24 4.9(16)
C6_24 N7_24 C8_24 C9_24 -0.8(17)
C6_24 N7_24 C8_24 C14_32 -175.3(10)
N7_24 C8_24 C9_24 C10_24 -2.1(18)
C14_32 C8_24 C9_24 C10_24 172.2(12)
C8_24 C9_24 C10_24 C5_24 0.4(19)
C8_24 C9_24 C10_24 O1_25 -179.3(10)
C4_24 C5_24 C10_24 C9_24 -179.9(12)
C6_24 C5_24 C10_24 C9_24 3.6(18)
C4_24 C5_24 C10_24 O1_25 -0.2(18)
C6_24 C5_24 C10_24 O1_25 -176.7(9)
C9_24 C10_24 O1_25 C2_25 -1.7(18)
C5_24 C10_24 O1_25 C2_25 178.7(10)
C10_24 O1_25 C2_25 C3_25 -177.4(11)
O1_25 C2_25 C3_25 C5_25 60.3(17)
O1_25 C2_25 C3_25 C4_25 -175.0(11)
C6_26 N1_26 C2_26 N19_32 -174.1(5)
C6_26 N1_26 C2_26 C3_26 0.0
N19_32 C2_26 C3_26 C4_26 172.6(7)
N1_26 C2_26 C3_26 C4_26 0.0
C2_26 C3_26 C4_26 C5_26 0.0
C3_26 C4_26 C5_26 C6_26 0.0
C3_26 C4_26 C5_26 C10_26 180.0
C4_26 C5_26 C6_26 N7_26 180.0
C10_26 C5_26 C6_26 N7_26 0.0
C4_26 C5_26 C6_26 N1_26 0.0
C10_26 C5_26 C6_26 N1_26 180.0
C2_26 N1_26 C6_26 C5_26 0.0
C2_26 N1_26 C6_26 N7_26 180.0
C5_26 C6_26 N7_26 C8_26 0.0
N1_26 C6_26 N7_26 C8_26 180.0
C6_26 N7_26 C8_26 C9_26 0.0
C6_26 N7_26 C8_26 C17_32 -178.1(6)
N7_26 C8_26 C9_26 C10_26 0.0
C17_32 C8_26 C9_26 C10_26 177.6(8)
C8_26 C9_26 C10_26 O1_27 175.4(7)
C8_26 C9_26 C10_26 C5_26 0.0
C6_26 C5_26 C10_26 O1_27 -175.7(7)
C4_26 C5_26 C10_26 O1_27 4.3(7)
C6_26 C5_26 C10_26 C9_26 0.0
C4_26 C5_26 C10_26 C9_26 180.0
C9_26 C10_26 O1_27 C2_27 1.6(13)
C5_26 C10_26 O1_27 C2_27 177.1(10)
C10_26 O1_27 C2_27 C3_27 -177.6(17)
O1_27 C2_27 C3_27 C5_27 61(3)
O1_27 C2_27 C3_27 C4_27 -63(3)
C6_28 N1_28 C2_28 N22_32 -175.6(7)
C6_28 N1_28 C2_28 C3_28 0.0
N22_32 C2_28 C3_28 C4_28 174.2(9)
N1_28 C2_28 C3_28 C4_28 0.0
C2_28 C3_28 C4_28 C5_28 0.0
C3_28 C4_28 C5_28 C6_28 0.0
C3_28 C4_28 C5_28 C10_28 180.0
C4_28 C5_28 C6_28 N7_28 180.0
C10_28 C5_28 C6_28 N7_28 0.0
C4_28 C5_28 C6_28 N1_28 0.0
C10_28 C5_28 C6_28 N1_28 180.0
C2_28 N1_28 C6_28 N7_28 180.0
C2_28 N1_28 C6_28 C5_28 0.0
C5_28 C6_28 N7_28 C8_28 0.0
N1_28 C6_28 N7_28 C8_28 180.0
C6_28 N7_28 C8_28 C9_28 0.0
C6_28 N7_28 C8_28 C20_32 180.0(7)
N7_28 C8_28 C9_28 C10_28 0.0
C20_32 C8_28 C9_28 C10_28 -180.0(8)
C8_28 C9_28 C10_28 O1_29 -179.3(7)
C8_28 C9_28 C10_28 C5_28 0.0
C4_28 C5_28 C10_28 O1_29 -0.7(7)
C6_28 C5_28 C10_28 O1_29 179.3(7)
C4_28 C5_28 C10_28 C9_28 180.0
C6_28 C5_28 C10_28 C9_28 0.0
C9_28 C10_28 O1_29 C2_29 -0.1(14)
C5_28 C10_28 O1_29 C2_29 -179.5(10)
C10_28 O1_29 C2_29 C3_29 172.3(12)
O1_29 C2_29 C3_29 C4_29 -179.8(18)
O1_29 C2_29 C3_29 C5_29 72(2)
C6_30 N1_30 C2_30 N25_32 -177.2(7)
C6_30 N1_30 C2_30 C3_30 0.0
N25_32 C2_30 C3_30 C4_30 176.3(9)
N1_30 C2_30 C3_30 C4_30 0.0
C2_30 C3_30 C4_30 C5_30 0.0
C3_30 C4_30 C5_30 C6_30 0.0
C3_30 C4_30 C5_30 C10_30 180.0
C4_30 C5_30 C6_30 N7_30 180.0
C10_30 C5_30 C6_30 N7_30 0.0
C4_30 C5_30 C6_30 N1_30 0.0
C10_30 C5_30 C6_30 N1_30 180.0
C2_30 N1_30 C6_30 N7_30 180.0
C2_30 N1_30 C6_30 C5_30 0.0
C5_30 C6_30 N7_30 C8_30 0.0
N1_30 C6_30 N7_30 C8_30 180.0
C6_30 N7_30 C8_30 C9_30 0.0
C6_30 N7_30 C8_30 C23_32 -178.8(11)
N7_30 C8_30 C9_30 C10_30 0.0
C23_32 C8_30 C9_30 C10_30 178.8(11)
C8_30 C9_30 C10_30 O1_31 179.6(10)
C8_30 C9_30 C10_30 C5_30 0.0
C4_30 C5_30 C10_30 O1_31 0.4(10)
C6_30 C5_30 C10_30 O1_31 -179.6(10)
C4_30 C5_30 C10_30 C9_30 180.0
C6_30 C5_30 C10_30 C9_30 0.0
C9_30 C10_30 O1_31 C2_31 7(2)
C5_30 C10_30 O1_31 C2_31 -173.5(17)
C10_30 O1_31 C2_31 C3_31 -179(2)
O1_31 C2_31 C3_31 C5_31 103(4)
O1_31 C2_31 C3_31 C4_31 -43(4)
C8_17 C7_17 N1_32 O2_32 -10.7(17)
C6_17 C7_17 N1_32 O2_32 166.1(13)
C8_17 C7_17 N1_32 O3_32 162.2(11)
C6_17 C7_17 N1_32 O3_32 -21.0(17)
N1_17 C2_17 C4_32 O5_32 -170.5(7)
C3_17 C2_17 C4_32 O5_32 10.4(12)
N1_17 C2_17 C4_32 N6_32 6.2(10)
C3_17 C2_17 C4_32 N6_32 -172.9(6)
O5_32 C4_32 N6_32 C7_19 4.3(16)
C2_17 C4_32 N6_32 C7_19 -172.1(7)
C6_19 C7_19 N6_32 C4_32 -168.8(7)
C8_19 C7_19 N6_32 C4_32 14.6(10)
N1_19 C2_19 C7_32 O8_32 164.6(9)
C3_19 C2_19 C7_32 O8_32 -17.4(14)
N1_19 C2_19 C7_32 N9_32 -21.5(13)
C3_19 C2_19 C7_32 N9_32 156.4(8)
O8_32 C7_32 N9_32 C7_21 11(2)
C2_19 C7_32 N9_32 C7_21 -162.2(9)
C8_21 C7_21 N9_32 C7_32 40.8(12)
C6_21 C7_21 N9_32 C7_32 -139.5(9)
C3_21 C2_21 C10_32 O11_32 -4.7(18)
N1_21 C2_21 C10_32 O11_32 -176.8(11)
C3_21 C2_21 C10_32 N12_32 -178.1(9)
N1_21 C2_21 C10_32 N12_32 9.8(16)
O11_32 C10_32 N12_32 C2_23 8(3)
C2_21 C10_32 N12_32 C2_23 -178.6(10)
C3_23 C2_23 N12_32 C10_32 3.0(17)
N1_23 C2_23 N12_32 C10_32 -178.5(13)
C5_23 C6_23 N13_32 C14_32 20.8(15)
N1_23 C6_23 N13_32 C14_32 -162.2(10)
C6_23 N13_32 C14_32 O15_32 -10(2)
C6_23 N13_32 C14_32 C8_24 175.0(10)
N7_24 C8_24 C14_32 O15_32 -179.0(11)
C9_24 C8_24 C14_32 O15_32 6.4(18)
N7_24 C8_24 C14_32 N13_32 -4.1(15)
C9_24 C8_24 C14_32 N13_32 -178.7(10)
N1_24 C2_24 N16_32 C17_32 -177.9(14)
C3_24 C2_24 N16_32 C17_32 2(2)
C2_24 N16_32 C17_32 O18_32 3(2)
C2_24 N16_32 C17_32 C8_26 -178.7(12)
N7_26 C8_26 C17_32 N16_32 1.8(14)
C9_26 C8_26 C17_32 N16_32 -176.0(9)
N7_26 C8_26 C17_32 O18_32 -179.7(8)
C9_26 C8_26 C17_32 O18_32 2.5(14)
N1_26 C2_26 N19_32 C20_32 179.9(9)
C3_26 C2_26 N19_32 C20_32 6.6(13)
C2_26 N19_32 C20_32 O21_32 6.1(18)
C2_26 N19_32 C20_32 C8_28 -173.3(7)
N7_28 C8_28 C20_32 O21_32 -162.6(8)
C9_28 C8_28 C20_32 O21_32 17.3(13)
N7_28 C8_28 C20_32 N19_32 16.8(11)
C9_28 C8_28 C20_32 N19_32 -163.2(7)
C3_28 C2_28 N22_32 C23_32 11.5(17)
N1_28 C2_28 N22_32 C23_32 -173.7(11)
N7_30 C8_30 C23_32 O24_32 -170.2(19)
C9_30 C8_30 C23_32 O24_32 11(3)
N7_30 C8_30 C23_32 N22_32 6.7(16)
C9_30 C8_30 C23_32 N22_32 -172.2(8)
C2_28 N22_32 C23_32 O24_32 -4(3)
C2_28 N22_32 C23_32 C8_30 179.7(11)
N1_30 C2_30 N25_32 C26_32 173.7(12)
C3_30 C2_30 N25_32 C26_32 -3.0(18)
C2_30 N25_32 C26_32 O27_32 -2(3)
C2_30 N25_32 C26_32 O28_32 177.4(13)
O27_32 C26_32 O28_32 C29_32 -29(4)
N25_32 C26_32 O28_32 C29_32 152.2(13)
C26_32 O28_32 C29_32 C30_32 -179.0(18)
C26_32 O28_32 C29_32 C31_32 73(2)
C26_32 O28_32 C29_32 C32_32 -61(2)
